data_7707657
loop_
_publ_author_name
'Petit, Julien'
'Cavaill\'e, Anthony'
'Saffon-Merceron, Nathalie'
'Fustier-Boutignon, Marie'
'M\'ezailles, Nicolas'

_publ_section_title
;
 Double \a,\a CH bond insertion into sp<sup>3</sup> CH<sub>2</sub> moiety:
 synthesis of a Fe carbene bis-hydride dinitrogen complex.
;
_journal_issue 27
_journal_name_full 'Dalton transactions (Cambridge, England : 2003)'
_journal_page_first 9554
_journal_page_last 9559
_journal_paper_doi 10.1039/d1dt00610j
_journal_volume 50
_journal_year 2021
_chemical_formula_sum 'C92 H148 Fe2 N6 O4.5 P4'
_chemical_formula_weight 1645.74
_space_group_crystal_system triclinic
_space_group_IT_number 2
_space_group_name_Hall '-P 1'
_space_group_name_H-M_alt 'P -1'
_atom_sites_solution_hydrogens mixed
_atom_sites_solution_primary 'dual space'
_audit_creation_method SHELXL-2018/3
_audit_update_record
;
2021-02-12 deposited with the CCDC.	2021-06-14 downloaded from the CCDC.
;
_cell_angle_alpha 104.573(2)
_cell_angle_beta 95.791(3)
_cell_angle_gamma 98.177(2)
_cell_formula_units_Z 2
_cell_length_a 13.3756(11)
_cell_length_b 15.4294(11)
_cell_length_c 22.9638(19)
_cell_measurement_reflns_used 9911
_cell_measurement_temperature 193(2)
_cell_measurement_theta_max 25.16
_cell_measurement_theta_min 2.75
_cell_volume 4493.7(6)
_computing_cell_refinement 'Bruker SAINT'
_computing_data_collection 'Bruker APEX2'
_computing_data_reduction 'Bruker SAINT'
_computing_molecular_graphics 'Bruker SHELXTL'
_computing_publication_material 'Bruker SHELXTL'
_computing_structure_refinement 'SHELXL-2018/3 (Sheldrick, 2018)'
_computing_structure_solution 'SHELXT (Sheldrick 2015)'
_diffrn_ambient_temperature 193(2)
_diffrn_measured_fraction_theta_full 0.996
_diffrn_measured_fraction_theta_max 0.996
_diffrn_measurement_device_type 'Bruker kappa APEX-II CCD Quazar'
_diffrn_measurement_method 'phi and omega scans'
_diffrn_radiation_type MoK\a
_diffrn_radiation_wavelength 0.71073
_diffrn_reflns_av_R_equivalents 0.0858
_diffrn_reflns_av_unetI/netI 0.0783
_diffrn_reflns_Laue_measured_fraction_full 0.996
_diffrn_reflns_Laue_measured_fraction_max 0.996
_diffrn_reflns_limit_h_max 16
_diffrn_reflns_limit_h_min -16
_diffrn_reflns_limit_k_max 19
_diffrn_reflns_limit_k_min -18
_diffrn_reflns_limit_l_max 28
_diffrn_reflns_limit_l_min -28
_diffrn_reflns_number 100492
_diffrn_reflns_point_group_measured_fraction_full 0.996
_diffrn_reflns_point_group_measured_fraction_max 0.996
_diffrn_reflns_theta_full 25.242
_diffrn_reflns_theta_max 26.373
_diffrn_reflns_theta_min 1.385
_diffrn_source 'Incoatec microfocus sealed tube'
_exptl_absorpt_coefficient_mu 0.447
_exptl_absorpt_correction_T_max 0.7456
_exptl_absorpt_correction_T_min 0.7014
_exptl_absorpt_correction_type multi-scan
_exptl_absorpt_process_details 'SADABS (Bruker-AXS)'
_exptl_crystal_colour orange
_exptl_crystal_density_diffrn 1.216
_exptl_crystal_description block
_exptl_crystal_F_000 1780
_exptl_crystal_size_max 0.200
_exptl_crystal_size_mid 0.130
_exptl_crystal_size_min 0.130
_refine_diff_density_max 0.824
_refine_diff_density_min -0.640
_refine_diff_density_rms 0.089
_refine_ls_extinction_method none
_refine_ls_goodness_of_fit_ref 1.046
_refine_ls_hydrogen_treatment mixed
_refine_ls_matrix_type full
_refine_ls_number_parameters 1200
_refine_ls_number_reflns 18321
_refine_ls_number_restraints 888
_refine_ls_restrained_S_all 1.048
_refine_ls_R_factor_all 0.1016
_refine_ls_R_factor_gt 0.0570
_refine_ls_shift/su_max 0.001
_refine_ls_shift/su_mean 0.000
_refine_ls_structure_factor_coef Fsqd
_refine_ls_weighting_details 'w=1/[\s^2^(Fo^2^)+(0.0703P)^2^+3.3919P] where P=(Fo^2^+2Fc^2^)/3'
_refine_ls_weighting_scheme calc
_refine_ls_wR_factor_gt 0.1358
_refine_ls_wR_factor_ref 0.1567
_reflns_Friedel_coverage 0.000
_reflns_number_gt 12115
_reflns_number_total 18321
_reflns_threshold_expression 'I > 2\s(I)'
_cod_data_source_file d1dt00610j3.cif
_cod_data_source_block 3d
_cod_depositor_comments 'Adding full bibliography for 7707656--7707657.cif.'
_cod_original_formula_sum 'C92 H148 Fe2 N6 O4.50 P4'
_cod_database_code 7707657
_shelx_shelxl_version_number 2018/3
_shelx_space_group_comment
; 
The symmetry employed for this shelxl refinement is uniquely defined 
by the following loop, which should always be used as a source of 
symmetry information in preference to the above space-group names. 
They are only intended as comments. 
;
_shelx_estimated_absorpt_t_min 0.916
_shelx_estimated_absorpt_t_max 0.944

loop_
_space_group_symop_operation_xyz
'x, y, z'
'-x, -y, -z'

loop_
_atom_site_label
_atom_site_type_symbol
_atom_site_fract_x
_atom_site_fract_y
_atom_site_fract_z
_atom_site_U_iso_or_equiv
_atom_site_adp_type
_atom_site_occupancy
_atom_site_site_symmetry_order
_atom_site_calc_flag
_atom_site_refinement_flags_posn
_atom_site_refinement_flags_adp
_atom_site_refinement_flags_occupancy
_atom_site_disorder_assembly
_atom_site_disorder_group
Fe1 Fe 0.58632(4) 0.87092(3) 0.78502(2) 0.02002(12) Uani 1 1 d . . . . .
H1 H 0.691(2) 0.867(2) 0.8123(15) 0.031(9) Uiso 1 1 d . . . . .
H1' H 0.478(2) 0.873(2) 0.7559(14) 0.027(9) Uiso 1 1 d . . . . .
Fe2 Fe 0.54190(3) 0.54256(3) 0.70515(2) 0.01848(12) Uani 1 1 d . . . . .
H2 H 0.589(2) 0.537(2) 0.7658(15) 0.031(9) Uiso 1 1 d . . . . .
H2' H 0.489(2) 0.5524(18) 0.6466(13) 0.012(7) Uiso 1 1 d . . . . .
P1 P 0.54363(6) 0.87527(5) 0.87342(4) 0.02010(19) Uani 1 1 d . . . . .
P2 P 0.62270(7) 0.89697(5) 0.70092(4) 0.0228(2) Uani 1 1 d . . . . .
P3 P 0.69430(6) 0.54631(5) 0.68297(4) 0.02056(19) Uani 1 1 d . . . . .
P4 P 0.38995(6) 0.50944(5) 0.72511(4) 0.01962(18) Uani 1 1 d . . . . .
N1 N 0.56557(19) 0.74451(18) 0.75610(11) 0.0194(6) Uani 1 1 d . . . . .
N2 N 0.55671(19) 0.66845(18) 0.73886(11) 0.0192(6) Uani 1 1 d . . . . .
N3 N 0.6320(2) 1.04198(16) 0.87799(11) 0.0218(6) Uani 1 1 d . . . . .
N4 N 0.6270(2) 1.05820(17) 0.78053(11) 0.0233(6) Uani 1 1 d . . . . .
N5 N 0.6038(2) 0.37212(17) 0.64977(12) 0.0238(6) Uani 1 1 d . . . . .
N6 N 0.4290(2) 0.36249(17) 0.64811(12) 0.0242(6) Uani 1 1 d . . . . .
C1 C 0.6168(2) 0.9978(2) 0.81623(14) 0.0233(7) Uani 1 1 d . . . . .
C2 C 0.6186(3) 0.9846(2) 0.91930(14) 0.0229(7) Uani 1 1 d . . . . .
H2B H 0.582066 1.012666 0.952572 0.027 Uiso 1 1 calc R U . . .
H2A H 0.685680 0.975882 0.937299 0.027 Uiso 1 1 calc R U . . .
C3 C 0.6172(3) 1.0188(2) 0.71484(14) 0.0282(8) Uani 1 1 d . . . . .
H3A H 0.673347 1.049184 0.698125 0.034 Uiso 1 1 calc R U . . .
H3B H 0.551548 1.027012 0.694749 0.034 Uiso 1 1 calc R U . . .
C4 C 0.6628(3) 1.1357(2) 0.90429(15) 0.0241(7) Uani 1 1 d . . . . .
C5 C 0.6606(3) 1.1926(2) 0.86481(15) 0.0242(7) Uani 1 1 d . . . . .
C6 C 0.6385(3) 1.1530(2) 0.80135(15) 0.0244(7) Uani 1 1 d . . . . .
C7 C 0.6322(3) 1.2085(2) 0.76339(16) 0.0321(8) Uani 1 1 d . . . . .
H7 H 0.615390 1.182434 0.720751 0.039 Uiso 1 1 calc R U . . .
C8 C 0.6502(3) 1.3031(2) 0.78695(17) 0.0386(9) Uani 1 1 d . . . . .
H8 H 0.644565 1.340429 0.760020 0.046 Uiso 1 1 calc R U . . .
C9 C 0.6756(3) 1.3426(2) 0.84770(17) 0.0400(10) Uani 1 1 d . . . . .
H9 H 0.689476 1.406969 0.862571 0.048 Uiso 1 1 calc R U . . .
C10 C 0.6815(3) 1.2887(2) 0.88862(16) 0.0307(8) Uani 1 1 d . . . . .
C11 C 0.7070(3) 1.3253(2) 0.95209(17) 0.0403(10) Uani 1 1 d . . . . .
H11 H 0.720301 1.389279 0.969225 0.048 Uiso 1 1 calc R U . . .
C12 C 0.7124(3) 1.2682(2) 0.98901(17) 0.0400(10) Uani 1 1 d . . . . .
H12 H 0.731523 1.293684 1.031565 0.048 Uiso 1 1 calc R U . . .
C13 C 0.6906(3) 1.1736(2) 0.96577(15) 0.0294(8) Uani 1 1 d . . . . .
H13 H 0.694960 1.135663 0.992388 0.035 Uiso 1 1 calc R U . . .
C14 C 0.4119(3) 0.8888(2) 0.88789(15) 0.0260(7) Uani 1 1 d . . . . .
H14 H 0.409523 0.897846 0.932378 0.031 Uiso 1 1 calc R U . . .
C15 C 0.3789(3) 0.9709(2) 0.87018(17) 0.0334(9) Uani 1 1 d . . . . .
H15A H 0.424682 1.027173 0.894862 0.040 Uiso 1 1 calc R U . . .
H15B H 0.385491 0.965325 0.826887 0.040 Uiso 1 1 calc R U . . .
C16 C 0.2694(3) 0.9780(3) 0.8800(2) 0.0444(10) Uani 1 1 d . . . . .
H16A H 0.264040 0.988534 0.923798 0.053 Uiso 1 1 calc R U . . .
H16B H 0.250149 1.030733 0.867114 0.053 Uiso 1 1 calc R U . . .
C17 C 0.1961(3) 0.8923(3) 0.84428(19) 0.0462(10) Uani 1 1 d . . . . .
H17A H 0.126030 0.897790 0.853224 0.055 Uiso 1 1 calc R U . . .
H17B H 0.196322 0.884830 0.800204 0.055 Uiso 1 1 calc R U . . .
C18 C 0.2264(3) 0.8093(3) 0.86078(18) 0.0416(10) Uani 1 1 d . . . . .
H18A H 0.181611 0.753855 0.834338 0.050 Uiso 1 1 calc R U . . .
H18B H 0.216516 0.812809 0.903395 0.050 Uiso 1 1 calc R U . . .
C19 C 0.3369(3) 0.8026(2) 0.85360(17) 0.0340(9) Uani 1 1 d . . . . .
H19A H 0.343880 0.789225 0.809866 0.041 Uiso 1 1 calc R U . . .
H19B H 0.355064 0.751061 0.868368 0.041 Uiso 1 1 calc R U . . .
C20 C 0.5733(3) 0.7969(2) 0.91952(14) 0.0242(7) Uani 1 1 d . . . . .
H20 H 0.519270 0.741320 0.904784 0.029 Uiso 1 1 calc R U . . .
C21 C 0.5691(3) 0.8350(2) 0.98744(15) 0.0334(9) Uani 1 1 d . . . . .
H21A H 0.619863 0.891682 1.003485 0.040 Uiso 1 1 calc R U . . .
H21B H 0.500664 0.850330 0.992938 0.040 Uiso 1 1 calc R U . . .
C22 C 0.5909(3) 0.7673(3) 1.02368(17) 0.0415(10) Uani 1 1 d . . . . .
H22A H 0.591538 0.795825 1.067479 0.050 Uiso 1 1 calc R U . . .
H22B H 0.536039 0.713255 1.010854 0.050 Uiso 1 1 calc R U . . .
C23 C 0.6927(3) 0.7381(3) 1.01377(18) 0.0453(10) Uani 1 1 d . . . . .
H23A H 0.703339 0.691682 1.035623 0.054 Uiso 1 1 calc R U . . .
H23B H 0.748303 0.791046 1.030514 0.054 Uiso 1 1 calc R U . . .
C24 C 0.6963(3) 0.6991(3) 0.94669(19) 0.0477(11) Uani 1 1 d . . . . .
H24A H 0.645234 0.642588 0.931085 0.057 Uiso 1 1 calc R U . . .
H24B H 0.764566 0.683346 0.941180 0.057 Uiso 1 1 calc R U . . .
C25 C 0.6748(3) 0.7657(3) 0.91023(17) 0.0380(9) Uani 1 1 d . . . . .
H25A H 0.674064 0.736428 0.866524 0.046 Uiso 1 1 calc R U . . .
H25B H 0.730294 0.819354 0.922617 0.046 Uiso 1 1 calc R U . . .
C26 C 0.5382(3) 0.8488(2) 0.62733(15) 0.0264(8) Uani 1 1 d . . . . .
H26 H 0.562893 0.884194 0.599053 0.032 Uiso 1 1 calc R U . . .
C27 C 0.4270(3) 0.8570(2) 0.63000(16) 0.0341(9) Uani 1 1 d . . . . .
H27A H 0.421752 0.921688 0.646689 0.041 Uiso 1 1 calc R U . . .
H27B H 0.399492 0.822623 0.657603 0.041 Uiso 1 1 calc R U . . .
C28 C 0.3639(3) 0.8206(2) 0.56723(17) 0.0394(9) Uani 1 1 d . . . . .
H28A H 0.386973 0.859140 0.540885 0.047 Uiso 1 1 calc R U . . .
H28B H 0.291378 0.824116 0.570753 0.047 Uiso 1 1 calc R U . . .
C29 C 0.3736(3) 0.7226(2) 0.53797(16) 0.0376(9) Uani 1 1 d . . . . .
H29A H 0.342145 0.682741 0.561309 0.045 Uiso 1 1 calc R U . . .
H29B H 0.336386 0.702915 0.496059 0.045 Uiso 1 1 calc R U . . .
C30 C 0.4841(3) 0.7126(2) 0.53621(16) 0.0367(9) Uani 1 1 d . . . . .
H30A H 0.512798 0.745687 0.508232 0.044 Uiso 1 1 calc R U . . .
H30B H 0.488198 0.647528 0.520210 0.044 Uiso 1 1 calc R U . . .
C31 C 0.5472(3) 0.7494(2) 0.59886(15) 0.0292(8) Uani 1 1 d . . . . .
H31A H 0.619633 0.745132 0.595474 0.035 Uiso 1 1 calc R U . . .
H31B H 0.523563 0.711807 0.625624 0.035 Uiso 1 1 calc R U . . .
C32 C 0.7508(3) 0.8894(2) 0.67654(15) 0.0298(8) Uani 1 1 d . . . . .
H32 H 0.758184 0.823974 0.668661 0.036 Uiso 1 1 calc R U . . .
C33 C 0.7685(3) 0.9164(3) 0.61835(17) 0.0409(10) Uani 1 1 d . . . . .
H33A H 0.716224 0.878382 0.584523 0.049 Uiso 1 1 calc R U . . .
H33B H 0.760540 0.980639 0.623764 0.049 Uiso 1 1 calc R U . . .
C34 C 0.8744(3) 0.9049(3) 0.6019(2) 0.0566(12) Uani 1 1 d . . . . .
H34A H 0.879903 0.839630 0.592242 0.068 Uiso 1 1 calc R U . . .
H34B H 0.884096 0.925997 0.565223 0.068 Uiso 1 1 calc R U . . .
C35 C 0.9570(4) 0.9581(4) 0.6534(2) 0.0668(14) Uani 1 1 d . . . . .
H35A H 0.955904 1.023958 0.660559 0.080 Uiso 1 1 calc R U . . .
H35B H 1.024548 0.946893 0.642357 0.080 Uiso 1 1 calc R U . . .
C36 C 0.9409(3) 0.9302(4) 0.7111(2) 0.0613(13) Uani 1 1 d . . . . .
H36A H 0.993612 0.967622 0.744831 0.074 Uiso 1 1 calc R U . . .
H36B H 0.948366 0.865729 0.705082 0.074 Uiso 1 1 calc R U . . .
C37 C 0.8352(3) 0.9422(3) 0.72792(17) 0.0415(10) Uani 1 1 d . . . . .
H37A H 0.825842 0.921087 0.764623 0.050 Uiso 1 1 calc R U . . .
H37B H 0.830308 1.007567 0.737761 0.050 Uiso 1 1 calc R U . . .
C38 C 0.7060(3) 0.4256(2) 0.66420(16) 0.0271(8) Uani 1 1 d . . . . .
H38A H 0.743402 0.410602 0.628951 0.033 Uiso 1 1 calc R U . . .
H38B H 0.744049 0.412047 0.699174 0.033 Uiso 1 1 calc R U . . .
C39 C 0.5240(2) 0.4187(2) 0.66540(14) 0.0219(7) Uani 1 1 d . . . . .
C40 C 0.3415(2) 0.4044(2) 0.66379(15) 0.0260(7) Uani 1 1 d . . . . .
H40A H 0.291949 0.362848 0.677783 0.031 Uiso 1 1 calc R U . . .
H40B H 0.307103 0.418768 0.628015 0.031 Uiso 1 1 calc R U . . .
C41 C 0.5941(3) 0.2772(2) 0.62574(14) 0.0253(8) Uani 1 1 d . . . . .
C42 C 0.4949(3) 0.2264(2) 0.60736(15) 0.0283(8) Uani 1 1 d . . . . .
C43 C 0.4100(3) 0.2706(2) 0.61485(15) 0.0288(8) Uani 1 1 d . . . . .
C44 C 0.3139(3) 0.2233(2) 0.59136(18) 0.0444(10) Uani 1 1 d . . . . .
H44 H 0.256847 0.253620 0.594293 0.053 Uiso 1 1 calc R U . . .
C45 C 0.3000(4) 0.1299(3) 0.5630(2) 0.0533(12) Uani 1 1 d . . . . .
H45 H 0.233095 0.097679 0.546289 0.064 Uiso 1 1 calc R U . . .
C46 C 0.3804(4) 0.0841(3) 0.55865(19) 0.0495(11) Uani 1 1 d . . . . .
H46 H 0.368568 0.020157 0.541106 0.059 Uiso 1 1 calc R U . . .
C47 C 0.4799(3) 0.1311(2) 0.58004(16) 0.0372(9) Uani 1 1 d . . . . .
C48 C 0.5667(3) 0.0898(2) 0.57553(17) 0.0385(10) Uani 1 1 d . . . . .
H48 H 0.558698 0.025804 0.559249 0.046 Uiso 1 1 calc R U . . .
C49 C 0.6620(4) 0.1395(3) 0.59396(17) 0.0416(10) Uani 1 1 d . . . . .
H49 H 0.719412 0.109767 0.589731 0.050 Uiso 1 1 calc R U . . .
C50 C 0.6774(3) 0.2343(2) 0.61924(16) 0.0347(9) Uani 1 1 d . . . . .
H50 H 0.744537 0.268366 0.631680 0.042 Uiso 1 1 calc R U . . .
C51 C 0.8089(2) 0.5989(2) 0.73965(15) 0.0255(7) Uani 1 1 d . . . . .
H51 H 0.868496 0.576180 0.721805 0.031 Uiso 1 1 calc R U . . .
C52 C 0.8063(3) 0.5744(3) 0.80007(16) 0.0357(9) Uani 1 1 d . . . . .
H52A H 0.795072 0.507488 0.792496 0.043 Uiso 1 1 calc R U . . .
H52B H 0.748918 0.597127 0.819582 0.043 Uiso 1 1 calc R U . . .
C53 C 0.9068(3) 0.6163(3) 0.84278(17) 0.0457(11) Uani 1 1 d . . . . .
H53A H 0.902742 0.601284 0.882022 0.055 Uiso 1 1 calc R U . . .
H53B H 0.963434 0.589748 0.824646 0.055 Uiso 1 1 calc R U . . .
C54 C 0.9290(3) 0.7184(3) 0.85394(17) 0.0479(11) Uani 1 1 d . . . . .
H54A H 0.877321 0.745435 0.877127 0.058 Uiso 1 1 calc R U . . .
H54B H 0.996708 0.742482 0.878937 0.058 Uiso 1 1 calc R U . . .
C55 C 0.9279(3) 0.7464(3) 0.79545(17) 0.0386(9) Uani 1 1 d . . . . .
H55A H 0.986843 0.728189 0.775524 0.046 Uiso 1 1 calc R U . . .
H55B H 0.935118 0.813362 0.804744 0.046 Uiso 1 1 calc R U . . .
C56 C 0.8288(3) 0.7024(2) 0.75170(16) 0.0318(8) Uani 1 1 d . . . . .
H56A H 0.770793 0.727190 0.769279 0.038 Uiso 1 1 calc R U . . .
H56B H 0.833209 0.718208 0.712726 0.038 Uiso 1 1 calc R U . . .
C57 C 0.7313(2) 0.5791(2) 0.61449(14) 0.0223(7) Uani 1 1 d . . . . .
H57 H 0.726382 0.644849 0.621251 0.027 Uiso 1 1 calc R U . . .
C58 C 0.6551(3) 0.5272(2) 0.55819(15) 0.0282(8) Uani 1 1 d . . . . .
H58A H 0.585831 0.538459 0.565524 0.034 Uiso 1 1 calc R U . . .
H58B H 0.654917 0.461182 0.551333 0.034 Uiso 1 1 calc R U . . .
C59 C 0.6799(3) 0.5548(3) 0.50117(16) 0.0378(9) Uani 1 1 d . . . . .
H59A H 0.631050 0.516691 0.465647 0.045 Uiso 1 1 calc R U . . .
H59B H 0.672269 0.619011 0.505921 0.045 Uiso 1 1 calc R U . . .
C60 C 0.7877(3) 0.5438(3) 0.48993(16) 0.0413(10) Uani 1 1 d . . . . .
H60A H 0.803040 0.565404 0.454160 0.050 Uiso 1 1 calc R U . . .
H60B H 0.793419 0.478680 0.480975 0.050 Uiso 1 1 calc R U . . .
C61 C 0.8648(3) 0.5978(3) 0.54533(16) 0.0413(10) Uani 1 1 d . . . . .
H61A H 0.934169 0.587079 0.537781 0.050 Uiso 1 1 calc R U . . .
H61B H 0.863836 0.663543 0.551729 0.050 Uiso 1 1 calc R U . . .
C62 C 0.8406(3) 0.5702(3) 0.60235(16) 0.0327(8) Uani 1 1 d . . . . .
H62A H 0.889218 0.609103 0.637737 0.039 Uiso 1 1 calc R U . . .
H62B H 0.849869 0.506455 0.597759 0.039 Uiso 1 1 calc R U . . .
C63 C 0.2875(2) 0.5780(2) 0.71942(15) 0.0244(7) Uani 1 1 d . . . . .
H63 H 0.293025 0.622679 0.760088 0.029 Uiso 1 1 calc R U . . .
C64 C 0.3012(3) 0.6334(2) 0.67356(16) 0.0295(8) Uani 1 1 d . . . . .
H64A H 0.297941 0.591671 0.632611 0.035 Uiso 1 1 calc R U . . .
H64B H 0.369349 0.672584 0.684248 0.035 Uiso 1 1 calc R U . . .
C65 C 0.2194(3) 0.6927(3) 0.67215(19) 0.0385(9) Uani 1 1 d . . . . .
H65A H 0.228284 0.739673 0.711515 0.046 Uiso 1 1 calc R U . . .
H65B H 0.227860 0.724210 0.639878 0.046 Uiso 1 1 calc R U . . .
C66 C 0.1126(3) 0.6374(3) 0.66039(19) 0.0426(10) Uani 1 1 d . . . . .
H66A H 0.100118 0.596377 0.618625 0.051 Uiso 1 1 calc R U . . .
H66B H 0.062101 0.678782 0.663452 0.051 Uiso 1 1 calc R U . . .
C67 C 0.0986(3) 0.5813(3) 0.7056(2) 0.0473(11) Uani 1 1 d . . . . .
H67A H 0.102024 0.622513 0.746752 0.057 Uiso 1 1 calc R U . . .
H67B H 0.030286 0.542369 0.694741 0.057 Uiso 1 1 calc R U . . .
C68 C 0.1796(3) 0.5218(3) 0.70646(19) 0.0381(9) Uani 1 1 d . . . . .
H68A H 0.171181 0.475835 0.666678 0.046 Uiso 1 1 calc R U . . .
H68B H 0.170514 0.489113 0.738076 0.046 Uiso 1 1 calc R U . . .
C69 C 0.3675(3) 0.4732(2) 0.79452(15) 0.0261(7) Uani 1 1 d . . . . .
H69 H 0.292759 0.451400 0.792132 0.031 Uiso 1 1 calc R U . . .
C70 C 0.4018(3) 0.5536(2) 0.85083(16) 0.0405(10) Uani 1 1 d . . . . .
H70A H 0.361229 0.601785 0.848351 0.049 Uiso 1 1 calc R U . . .
H70B H 0.474355 0.578923 0.851625 0.049 Uiso 1 1 calc R U . . .
C71 C 0.3893(4) 0.5266(3) 0.90963(18) 0.0560(13) Uani 1 1 d . . . . .
H71A H 0.415760 0.579811 0.944878 0.067 Uiso 1 1 calc R U . . .
H71B H 0.315925 0.507338 0.910991 0.067 Uiso 1 1 calc R U . . .
C72 C 0.4454(4) 0.4506(3) 0.91394(19) 0.0563(12) Uani 1 1 d . . . . .
H72A H 0.433122 0.432342 0.951342 0.068 Uiso 1 1 calc R U . . .
H72B H 0.519536 0.471856 0.916777 0.068 Uiso 1 1 calc R U . . .
C73 C 0.4112(4) 0.3694(3) 0.85940(18) 0.0525(12) Uani 1 1 d . . . . .
H73A H 0.338619 0.344317 0.858768 0.063 Uiso 1 1 calc R U . . .
H73B H 0.451932 0.321553 0.862435 0.063 Uiso 1 1 calc R U . . .
C74 C 0.4242(3) 0.3964(2) 0.80025(17) 0.0389(9) Uani 1 1 d . . . . .
H74A H 0.497723 0.415699 0.799224 0.047 Uiso 1 1 calc R U . . .
H74B H 0.398426 0.342848 0.765125 0.047 Uiso 1 1 calc R U . . .
O1 O 0.881(3) 0.036(2) 0.9636(11) 0.099(2) Uani 0.506(10) 1 d D U P A 1
C76 C 0.9096(15) -0.0039(10) 0.9049(8) 0.100(3) Uani 0.506(10) 1 d D U P A 1
H76A H 0.851101 -0.045621 0.877267 0.120 Uiso 0.506(10) 1 calc R U P A 1
H76B H 0.966937 -0.037184 0.908651 0.120 Uiso 0.506(10) 1 calc R U P A 1
C77 C 0.9410(14) 0.0794(9) 0.8833(6) 0.108(3) Uani 0.506(10) 1 d D U P A 1
H77A H 0.999259 0.071316 0.860234 0.130 Uiso 0.506(10) 1 calc R U P A 1
H77B H 0.883579 0.088784 0.856139 0.130 Uiso 0.506(10) 1 calc R U P A 1
C78 C 0.9700(13) 0.1573(9) 0.9358(6) 0.111(3) Uani 0.506(10) 1 d D U P A 1
H78A H 0.929137 0.205165 0.932829 0.133 Uiso 0.506(10) 1 calc R U P A 1
H78B H 1.043273 0.183160 0.939999 0.133 Uiso 0.506(10) 1 calc R U P A 1
C79 C 0.948(2) 0.1208(16) 0.9865(8) 0.105(3) Uani 0.506(10) 1 d D U P A 1
H79A H 1.012659 0.112472 1.008177 0.126 Uiso 0.506(10) 1 calc R U P A 1
H79B H 0.916272 0.163536 1.015451 0.126 Uiso 0.506(10) 1 calc R U P A 1
O1' O 0.877(4) 0.025(2) 0.9615(11) 0.098(2) Uani 0.494(10) 1 d D U P A 2
C76' C 0.8927(14) 0.0159(13) 0.8995(8) 0.101(3) Uani 0.494(10) 1 d D U P A 2
H76C H 0.841156 0.042030 0.878512 0.121 Uiso 0.494(10) 1 calc R U P A 2
H76D H 0.887126 -0.049081 0.877583 0.121 Uiso 0.494(10) 1 calc R U P A 2
C77' C 0.9988(12) 0.0669(10) 0.9016(6) 0.105(3) Uani 0.494(10) 1 d D U P A 2
H77C H 1.047566 0.024249 0.893445 0.126 Uiso 0.494(10) 1 calc R U P A 2
H77D H 0.999331 0.102184 0.871094 0.126 Uiso 0.494(10) 1 calc R U P A 2
C78' C 1.0253(11) 0.1268(11) 0.9621(7) 0.109(3) Uani 0.494(10) 1 d D U P A 2
H78C H 1.033092 0.191001 0.960841 0.131 Uiso 0.494(10) 1 calc R U P A 2
H78D H 1.090486 0.116705 0.981654 0.131 Uiso 0.494(10) 1 calc R U P A 2
C79' C 0.941(2) 0.1058(16) 0.9967(8) 0.103(3) Uani 0.494(10) 1 d D U P A 2
H79C H 0.969409 0.097591 1.036150 0.123 Uiso 0.494(10) 1 calc R U P A 2
H79D H 0.902184 0.156423 1.004819 0.123 Uiso 0.494(10) 1 calc R U P A 2
C80 C 0.3530(7) 0.0648(6) 0.7259(5) 0.095(2) Uani 0.679(6) 1 d D U P B 1
H80A H 0.388564 0.019994 0.739805 0.114 Uiso 0.679(6) 1 calc R U P B 1
H80B H 0.388240 0.083797 0.694111 0.114 Uiso 0.679(6) 1 calc R U P B 1
C81 C 0.2376(9) 0.0226(8) 0.7006(7) 0.131(3) Uani 0.679(6) 1 d D U P B 1
H81A H 0.227769 -0.004781 0.656109 0.157 Uiso 0.679(6) 1 calc R U P B 1
H81B H 0.211425 -0.023893 0.720774 0.157 Uiso 0.679(6) 1 calc R U P B 1
C82 C 0.1894(10) 0.1011(10) 0.7161(6) 0.142(3) Uani 0.679(6) 1 d D U P B 1
H82A H 0.118348 0.083424 0.722891 0.170 Uiso 0.679(6) 1 calc R U P B 1
H82B H 0.188389 0.131733 0.683035 0.170 Uiso 0.679(6) 1 calc R U P B 1
O2 O 0.2521(7) 0.1629(6) 0.7735(5) 0.161(3) Uani 0.679(6) 1 d D U P B 1
C84 C 0.3513(8) 0.1414(7) 0.7756(6) 0.108(3) Uani 0.679(6) 1 d D U P B 1
H84A H 0.371037 0.127392 0.814443 0.129 Uiso 0.679(6) 1 calc R U P B 1
H84B H 0.400797 0.194082 0.773017 0.129 Uiso 0.679(6) 1 calc R U P B 1
C80' C 0.3325(15) 0.1268(16) 0.7249(14) 0.130(3) Uani 0.321(6) 1 d D U P B 2
H80C H 0.376584 0.126314 0.692729 0.156 Uiso 0.321(6) 1 calc R U P B 2
H80D H 0.374768 0.152696 0.765223 0.156 Uiso 0.321(6) 1 calc R U P B 2
C81' C 0.2448(18) 0.1795(16) 0.7169(14) 0.140(3) Uani 0.321(6) 1 d D U P B 2
H81C H 0.267587 0.245624 0.735416 0.167 Uiso 0.321(6) 1 calc R U P B 2
H81D H 0.218815 0.169065 0.673374 0.167 Uiso 0.321(6) 1 calc R U P B 2
C82' C 0.1668(17) 0.1427(17) 0.7485(15) 0.148(4) Uani 0.321(6) 1 d D U P B 2
H82C H 0.163598 0.186849 0.787612 0.178 Uiso 0.321(6) 1 calc R U P B 2
H82D H 0.098995 0.128447 0.723312 0.178 Uiso 0.321(6) 1 calc R U P B 2
O2' O 0.1972(13) 0.0614(11) 0.7587(9) 0.140(3) Uani 0.321(6) 1 d D U P B 2
C84' C 0.2769(19) 0.0365(15) 0.7194(13) 0.128(3) Uani 0.321(6) 1 d D U P B 2
H84C H 0.320450 -0.001533 0.735401 0.153 Uiso 0.321(6) 1 calc R U P B 2
H84D H 0.246612 0.004846 0.676877 0.153 Uiso 0.321(6) 1 calc R U P B 2
C85 C 1.026(3) 0.3680(18) 0.8044(13) 0.209(4) Uani 0.401(9) 1 d D U P C 1
H85A H 1.092974 0.349305 0.810920 0.251 Uiso 0.401(9) 1 calc R U P C 1
H85B H 1.032498 0.434294 0.822644 0.251 Uiso 0.401(9) 1 calc R U P C 1
C86 C 0.983(3) 0.3416(19) 0.7394(12) 0.207(4) Uani 0.401(9) 1 d D U P C 1
H86A H 1.038547 0.348950 0.714684 0.249 Uiso 0.401(9) 1 calc R U P C 1
H86B H 0.934247 0.381597 0.732106 0.249 Uiso 0.401(9) 1 calc R U P C 1
O3 O 0.9275(18) 0.2407(16) 0.7200(10) 0.214(4) Uani 0.401(9) 1 d D U P C 1
C88 C 0.935(3) 0.2301(18) 0.7821(12) 0.210(4) Uani 0.401(9) 1 d D U P C 1
H88A H 0.870919 0.192308 0.786530 0.251 Uiso 0.401(9) 1 calc R U P C 1
H88B H 0.991944 0.198332 0.789300 0.251 Uiso 0.401(9) 1 calc R U P C 1
C89 C 0.950(2) 0.3181(19) 0.8271(11) 0.211(4) Uani 0.401(9) 1 d D U P C 1
H89A H 0.887167 0.344907 0.828201 0.253 Uiso 0.401(9) 1 calc R U P C 1
H89B H 0.974595 0.313684 0.868250 0.253 Uiso 0.401(9) 1 calc R U P C 1
C85' C 1.0598(12) 0.3229(14) 0.7806(12) 0.209(4) Uani 0.599(9) 1 d D U P C 2
H85C H 1.095995 0.304337 0.745132 0.251 Uiso 0.599(9) 1 calc R U P C 2
H85D H 1.109288 0.359489 0.816253 0.251 Uiso 0.599(9) 1 calc R U P C 2
C86' C 0.9735(15) 0.3724(11) 0.7668(12) 0.206(4) Uani 0.599(9) 1 d D U P C 2
H86C H 0.942550 0.394863 0.803921 0.247 Uiso 0.599(9) 1 calc R U P C 2
H86D H 0.999334 0.424911 0.751803 0.247 Uiso 0.599(9) 1 calc R U P C 2
O3' O 0.8982(10) 0.3062(10) 0.7201(7) 0.198(4) Uani 0.599(9) 1 d D U P C 2
C88' C 0.9009(15) 0.2351(14) 0.7552(13) 0.205(4) Uani 0.599(9) 1 d D U P C 2
H88C H 0.846921 0.239086 0.781740 0.246 Uiso 0.599(9) 1 calc R U P C 2
H88D H 0.886722 0.173804 0.726248 0.246 Uiso 0.599(9) 1 calc R U P C 2
C89' C 1.0014(16) 0.2481(14) 0.7928(11) 0.209(4) Uani 0.599(9) 1 d D U P C 2
H89C H 0.994226 0.260910 0.836515 0.251 Uiso 0.599(9) 1 calc R U P C 2
H89D H 1.033319 0.193269 0.781280 0.251 Uiso 0.599(9) 1 calc R U P C 2
C90 C 0.9087(10) 0.2762(12) 0.5264(7) 0.165(4) Uani 0.673(7) 1 d D U P D 1
H90A H 0.836215 0.279066 0.530458 0.198 Uiso 0.673(7) 1 calc R U P D 1
H90B H 0.924621 0.295919 0.490025 0.198 Uiso 0.673(7) 1 calc R U P D 1
C91 C 0.9741(10) 0.3341(10) 0.5801(7) 0.168(4) Uani 0.673(7) 1 d D U P D 1
H91A H 0.999516 0.394245 0.574065 0.202 Uiso 0.673(7) 1 calc R U P D 1
H91B H 0.937006 0.343106 0.615797 0.202 Uiso 0.673(7) 1 calc R U P D 1
O4 O 1.0564(8) 0.2866(8) 0.5884(5) 0.178(3) Uani 0.673(7) 1 d D U P D 1
C93 C 1.0249(12) 0.1903(12) 0.5620(8) 0.174(4) Uani 0.673(7) 1 d D U P D 1
H93A H 1.011213 0.157914 0.593224 0.209 Uiso 0.673(7) 1 calc R U P D 1
H93B H 1.076065 0.163568 0.538167 0.209 Uiso 0.673(7) 1 calc R U P D 1
C94 C 0.9265(13) 0.1895(11) 0.5208(8) 0.175(4) Uani 0.673(7) 1 d D U P D 1
H94A H 0.932689 0.160479 0.478012 0.210 Uiso 0.673(7) 1 calc R U P D 1
H94B H 0.868150 0.153280 0.532265 0.210 Uiso 0.673(7) 1 calc R U P D 1
C90' C 0.934(3) 0.219(2) 0.4945(14) 0.167(4) Uani 0.327(7) 1 d D U P D 2
H90C H 0.955027 0.221224 0.454740 0.201 Uiso 0.327(7) 1 calc R U P D 2
H90D H 0.880834 0.257317 0.502892 0.201 Uiso 0.327(7) 1 calc R U P D 2
C91' C 0.893(2) 0.122(2) 0.4939(13) 0.170(5) Uani 0.327(7) 1 d D U P D 2
H91C H 0.820125 0.113960 0.498817 0.204 Uiso 0.327(7) 1 calc R U P D 2
H91D H 0.902404 0.078499 0.455813 0.204 Uiso 0.327(7) 1 calc R U P D 2
O4' O 0.9550(16) 0.1108(15) 0.5453(10) 0.176(4) Uani 0.327(7) 1 d D U P D 2
C93' C 0.995(3) 0.198(2) 0.5862(11) 0.176(4) Uani 0.327(7) 1 d D U P D 2
H93C H 1.057323 0.196665 0.612904 0.211 Uiso 0.327(7) 1 calc R U P D 2
H93D H 0.943642 0.221518 0.611361 0.211 Uiso 0.327(7) 1 calc R U P D 2
C94' C 1.017(2) 0.250(2) 0.5401(15) 0.173(4) Uani 0.327(7) 1 d D U P D 2
H94C H 1.023837 0.315785 0.558542 0.207 Uiso 0.327(7) 1 calc R U P D 2
H94D H 1.080627 0.236880 0.523802 0.207 Uiso 0.327(7) 1 calc R U P D 2
C95 C 0.979(2) 0.416(2) 0.9937(15) 0.241(7) Uani 0.5 1 d D U P E -1
H95A H 0.934789 0.356102 0.974548 0.290 Uiso 0.5 1 calc R U P E -1
H95B H 0.972507 0.433780 1.037430 0.290 Uiso 0.5 1 calc R U P E -1
C96 C 1.083(2) 0.410(2) 0.9860(14) 0.249(7) Uani 0.5 1 d D U P E -1
H96A H 1.125006 0.422129 1.026257 0.299 Uiso 0.5 1 calc R U P E -1
H96B H 1.087518 0.347551 0.962302 0.299 Uiso 0.5 1 calc R U P E -1
O6 O 1.1201(17) 0.4699(16) 0.9570(10) 0.260(6) Uani 0.5 1 d D U P E -1
C98 C 1.050(2) 0.525(2) 0.9586(16) 0.248(7) Uani 0.5 1 d D U P E -1
H98A H 1.042470 0.543633 0.920200 0.297 Uiso 0.5 1 calc R U P E -1
H98B H 1.072637 0.581198 0.992564 0.297 Uiso 0.5 1 calc R U P E -1
C99 C 0.9533(17) 0.479(2) 0.9667(15) 0.241(7) Uani 0.5 1 d D U P E -1
H99A H 0.916553 0.520886 0.992788 0.289 Uiso 0.5 1 calc R U P E -1
H99B H 0.909780 0.449872 0.927062 0.289 Uiso 0.5 1 calc R U P E -1

loop_
_atom_site_aniso_label
_atom_site_aniso_U_11
_atom_site_aniso_U_22
_atom_site_aniso_U_33
_atom_site_aniso_U_23
_atom_site_aniso_U_13
_atom_site_aniso_U_12
Fe1 0.0293(3) 0.0152(2) 0.0147(2) 0.00257(18) 0.00394(19) 0.00322(19)
Fe2 0.0213(2) 0.0150(2) 0.0194(2) 0.00347(18) 0.00429(19) 0.00513(18)
P1 0.0275(5) 0.0166(4) 0.0155(4) 0.0033(3) 0.0037(3) 0.0027(3)
P2 0.0336(5) 0.0184(4) 0.0152(4) 0.0033(3) 0.0039(4) 0.0020(4)
P3 0.0210(4) 0.0207(4) 0.0202(4) 0.0044(3) 0.0034(3) 0.0061(3)
P4 0.0225(4) 0.0161(4) 0.0200(4) 0.0037(3) 0.0041(3) 0.0038(3)
N1 0.0210(14) 0.0215(15) 0.0159(14) 0.0056(11) 0.0032(11) 0.0036(11)
N2 0.0194(14) 0.0208(15) 0.0182(14) 0.0058(11) 0.0039(11) 0.0044(11)
N3 0.0353(16) 0.0154(13) 0.0135(13) 0.0032(10) 0.0046(12) 0.0007(11)
N4 0.0386(17) 0.0170(13) 0.0139(14) 0.0034(11) 0.0053(12) 0.0033(12)
N5 0.0310(16) 0.0206(14) 0.0221(15) 0.0054(11) 0.0076(12) 0.0100(12)
N6 0.0287(16) 0.0156(13) 0.0252(15) 0.0002(11) 0.0045(12) 0.0023(11)
C1 0.0275(18) 0.0232(17) 0.0198(17) 0.0069(14) 0.0054(14) 0.0031(14)
C2 0.0318(19) 0.0202(16) 0.0170(17) 0.0057(13) 0.0058(14) 0.0031(14)
C3 0.045(2) 0.0225(17) 0.0159(17) 0.0044(14) 0.0042(15) 0.0027(15)
C4 0.0290(19) 0.0190(16) 0.0226(18) 0.0030(13) 0.0057(14) 0.0024(14)
C5 0.0298(19) 0.0183(16) 0.0233(18) 0.0034(13) 0.0062(15) 0.0026(14)
C6 0.0289(19) 0.0185(16) 0.0255(18) 0.0051(14) 0.0068(15) 0.0026(14)
C7 0.049(2) 0.0250(18) 0.0238(19) 0.0083(15) 0.0071(17) 0.0074(16)
C8 0.064(3) 0.0229(19) 0.034(2) 0.0138(16) 0.013(2) 0.0096(18)
C9 0.073(3) 0.0154(17) 0.033(2) 0.0059(15) 0.012(2) 0.0067(18)
C10 0.044(2) 0.0204(17) 0.0265(19) 0.0038(14) 0.0083(17) 0.0037(16)
C11 0.067(3) 0.0175(18) 0.030(2) -0.0016(15) 0.009(2) 0.0007(18)
C12 0.063(3) 0.027(2) 0.0222(19) -0.0015(16) 0.0034(18) -0.0006(18)
C13 0.045(2) 0.0205(17) 0.0185(17) 0.0018(14) 0.0028(16) -0.0008(15)
C14 0.0318(19) 0.0251(18) 0.0197(17) 0.0035(14) 0.0047(15) 0.0050(15)
C15 0.037(2) 0.0268(19) 0.035(2) 0.0039(16) 0.0044(17) 0.0102(16)
C16 0.037(2) 0.038(2) 0.056(3) 0.003(2) 0.004(2) 0.0172(18)
C17 0.033(2) 0.055(3) 0.044(3) 0.002(2) -0.0014(19) 0.0106(19)
C18 0.031(2) 0.047(2) 0.039(2) 0.0034(19) 0.0006(18) -0.0031(18)
C19 0.030(2) 0.0275(19) 0.040(2) 0.0044(16) 0.0040(17) 0.0002(15)
C20 0.0328(19) 0.0207(17) 0.0194(17) 0.0071(13) 0.0029(14) 0.0032(14)
C21 0.053(2) 0.032(2) 0.0216(18) 0.0143(15) 0.0108(17) 0.0122(17)
C22 0.063(3) 0.043(2) 0.028(2) 0.0214(18) 0.012(2) 0.015(2)
C23 0.052(3) 0.055(3) 0.037(2) 0.027(2) 0.002(2) 0.015(2)
C24 0.058(3) 0.059(3) 0.045(3) 0.028(2) 0.018(2) 0.035(2)
C25 0.046(2) 0.052(2) 0.028(2) 0.0206(18) 0.0143(18) 0.0245(19)
C26 0.038(2) 0.0207(17) 0.0197(17) 0.0045(13) 0.0044(15) 0.0039(15)
C27 0.042(2) 0.0295(19) 0.027(2) 0.0022(16) 0.0006(17) 0.0057(17)
C28 0.048(2) 0.037(2) 0.029(2) 0.0061(17) -0.0086(18) 0.0088(18)
C29 0.049(2) 0.035(2) 0.0222(19) 0.0029(16) -0.0053(17) 0.0007(18)
C30 0.054(3) 0.029(2) 0.0219(19) 0.0003(15) 0.0036(17) 0.0034(17)
C31 0.041(2) 0.0233(18) 0.0216(18) 0.0051(14) 0.0014(16) 0.0043(15)
C32 0.038(2) 0.0284(19) 0.0225(18) 0.0065(15) 0.0077(16) 0.0032(16)
C33 0.054(3) 0.043(2) 0.027(2) 0.0100(17) 0.0152(19) 0.0036(19)
C34 0.057(3) 0.071(3) 0.041(3) 0.014(2) 0.022(2) 0.000(2)
C35 0.047(3) 0.091(4) 0.058(3) 0.023(3) 0.017(2) -0.011(3)
C36 0.038(3) 0.091(4) 0.048(3) 0.018(3) 0.008(2) -0.009(2)
C37 0.039(2) 0.051(2) 0.028(2) 0.0064(18) 0.0053(18) -0.0053(19)
C38 0.0271(19) 0.0270(18) 0.0299(19) 0.0077(15) 0.0066(15) 0.0117(15)
C39 0.0261(18) 0.0211(16) 0.0210(17) 0.0079(13) 0.0053(14) 0.0065(14)
C40 0.0243(18) 0.0232(17) 0.0280(19) 0.0020(14) 0.0054(15) 0.0041(14)
C41 0.046(2) 0.0198(17) 0.0155(16) 0.0078(13) 0.0103(15) 0.0146(15)
C42 0.045(2) 0.0199(17) 0.0200(18) 0.0031(14) 0.0060(16) 0.0075(16)
C43 0.043(2) 0.0180(17) 0.0218(18) 0.0010(14) 0.0018(16) 0.0035(15)
C44 0.048(3) 0.026(2) 0.048(3) -0.0058(18) -0.002(2) 0.0004(18)
C45 0.054(3) 0.028(2) 0.060(3) -0.009(2) -0.002(2) -0.007(2)
C46 0.076(3) 0.023(2) 0.039(2) -0.0059(17) 0.008(2) 0.000(2)
C47 0.069(3) 0.0213(18) 0.0222(19) 0.0044(15) 0.0104(19) 0.0102(19)
C48 0.069(3) 0.0235(19) 0.029(2) 0.0106(16) 0.014(2) 0.018(2)
C49 0.072(3) 0.035(2) 0.036(2) 0.0199(18) 0.024(2) 0.037(2)
C50 0.053(2) 0.0282(19) 0.031(2) 0.0119(16) 0.0159(18) 0.0189(18)
C51 0.0230(18) 0.0310(19) 0.0216(18) 0.0039(14) 0.0030(14) 0.0075(14)
C52 0.032(2) 0.051(2) 0.026(2) 0.0123(17) 0.0014(16) 0.0088(18)
C53 0.038(2) 0.074(3) 0.025(2) 0.014(2) -0.0029(18) 0.014(2)
C54 0.027(2) 0.077(3) 0.026(2) -0.005(2) -0.0052(17) 0.006(2)
C55 0.024(2) 0.042(2) 0.037(2) -0.0062(18) -0.0038(17) 0.0036(17)
C56 0.029(2) 0.033(2) 0.028(2) 0.0005(16) -0.0002(16) 0.0065(16)
C57 0.0233(17) 0.0234(17) 0.0188(17) 0.0031(13) 0.0032(14) 0.0039(14)
C58 0.0254(19) 0.0322(19) 0.0234(18) 0.0018(15) 0.0017(15) 0.0047(15)
C59 0.030(2) 0.059(3) 0.023(2) 0.0092(18) 0.0033(16) 0.0074(18)
C60 0.037(2) 0.062(3) 0.023(2) 0.0088(18) 0.0090(17) 0.007(2)
C61 0.029(2) 0.065(3) 0.028(2) 0.0112(19) 0.0087(17) 0.0019(19)
C62 0.0263(19) 0.044(2) 0.027(2) 0.0084(17) 0.0056(15) 0.0031(16)
C63 0.0240(18) 0.0248(17) 0.0240(18) 0.0027(14) 0.0051(14) 0.0084(14)
C64 0.0241(18) 0.0334(19) 0.035(2) 0.0143(16) 0.0037(16) 0.0087(15)
C65 0.031(2) 0.040(2) 0.050(3) 0.0194(19) 0.0026(18) 0.0151(17)
C66 0.027(2) 0.055(3) 0.048(3) 0.012(2) 0.0011(18) 0.0187(19)
C67 0.023(2) 0.057(3) 0.065(3) 0.018(2) 0.010(2) 0.0107(19)
C68 0.023(2) 0.041(2) 0.052(3) 0.0157(19) 0.0080(18) 0.0052(16)
C69 0.0303(19) 0.0269(18) 0.0221(18) 0.0086(14) 0.0074(15) 0.0023(15)
C70 0.070(3) 0.027(2) 0.023(2) 0.0056(16) 0.0087(19) 0.0076(19)
C71 0.091(4) 0.050(3) 0.025(2) 0.0073(19) 0.012(2) 0.010(3)
C72 0.088(4) 0.052(3) 0.030(2) 0.018(2) 0.004(2) 0.002(2)
C73 0.087(4) 0.036(2) 0.040(3) 0.023(2) 0.009(2) 0.007(2)
C74 0.058(3) 0.029(2) 0.033(2) 0.0118(17) 0.0093(19) 0.0078(18)
O1 0.078(4) 0.122(6) 0.070(4) -0.012(4) 0.003(4) 0.007(4)
C76 0.085(5) 0.126(5) 0.066(4) -0.006(4) 0.006(4) 0.003(5)
C77 0.093(5) 0.129(6) 0.078(4) 0.002(4) -0.001(5) -0.007(5)
C78 0.092(5) 0.124(5) 0.091(5) 0.001(4) -0.006(5) 0.001(5)
C79 0.082(5) 0.123(6) 0.080(4) -0.015(4) -0.006(4) 0.009(5)
O1' 0.077(4) 0.124(6) 0.068(4) -0.011(4) 0.004(4) 0.006(4)
C76' 0.083(5) 0.130(6) 0.068(4) -0.007(4) 0.009(4) 0.006(5)
C77' 0.087(5) 0.129(6) 0.083(5) 0.004(4) 0.012(4) 0.008(5)
C78' 0.086(5) 0.127(6) 0.090(5) 0.004(5) -0.003(4) -0.003(5)
C79' 0.080(5) 0.119(6) 0.080(4) -0.013(4) -0.004(4) 0.006(5)
C80 0.079(4) 0.071(5) 0.127(6) 0.016(4) 0.004(5) 0.011(4)
C81 0.098(5) 0.105(5) 0.154(6) -0.009(5) -0.008(5) 0.002(4)
C82 0.094(4) 0.119(5) 0.177(6) -0.013(5) -0.013(5) 0.018(4)
O2 0.114(4) 0.132(4) 0.189(6) -0.029(4) -0.010(5) 0.020(4)
C84 0.084(4) 0.086(5) 0.138(6) 0.005(4) -0.001(5) 0.023(4)
C80' 0.095(5) 0.106(5) 0.160(6) -0.006(5) -0.003(5) 0.013(4)
C81' 0.104(6) 0.112(6) 0.172(7) -0.006(6) -0.007(6) 0.018(5)
C82' 0.098(6) 0.126(6) 0.181(7) -0.017(6) -0.006(6) 0.015(5)
O2' 0.096(5) 0.122(5) 0.169(7) -0.004(5) 0.000(5) 0.008(5)
C84' 0.097(5) 0.106(5) 0.155(6) 0.000(5) -0.004(5) 0.014(5)
C85 0.200(7) 0.172(6) 0.267(7) 0.093(6) 0.008(6) 0.021(6)
C86 0.198(7) 0.170(6) 0.266(7) 0.098(6) 0.004(6) 0.018(5)
O3 0.206(7) 0.179(6) 0.265(7) 0.095(6) 0.002(6) 0.018(6)
C88 0.199(8) 0.177(6) 0.265(7) 0.104(6) 0.003(7) 0.014(6)
C89 0.199(7) 0.179(6) 0.265(7) 0.094(6) 0.012(6) 0.021(6)
C85' 0.191(7) 0.174(6) 0.272(7) 0.095(6) 0.006(6) 0.019(5)
C86' 0.197(7) 0.163(6) 0.268(7) 0.091(6) 0.002(6) 0.025(5)
O3' 0.187(7) 0.161(6) 0.266(7) 0.105(5) -0.001(6) 0.034(5)
C88' 0.196(7) 0.172(6) 0.265(7) 0.108(6) 0.012(6) 0.016(5)
C89' 0.202(7) 0.175(6) 0.268(7) 0.108(6) 0.003(6) 0.024(5)
C90 0.106(6) 0.209(9) 0.171(8) 0.055(7) 0.002(5) 0.003(6)
C91 0.108(6) 0.208(9) 0.175(8) 0.044(7) -0.006(6) 0.015(6)
O4 0.118(6) 0.214(8) 0.183(7) 0.037(6) -0.006(5) 0.015(5)
C93 0.122(6) 0.211(8) 0.174(8) 0.042(7) 0.000(6) 0.011(6)
C94 0.117(6) 0.213(9) 0.179(8) 0.044(7) 0.002(5) 0.006(6)
C90' 0.110(7) 0.207(9) 0.174(8) 0.051(7) -0.001(6) 0.006(7)
C91' 0.113(8) 0.210(10) 0.173(9) 0.051(8) 0.004(7) 0.000(7)
O4' 0.126(7) 0.213(9) 0.178(8) 0.057(7) 0.001(6) 0.002(7)
C93' 0.124(7) 0.213(9) 0.177(8) 0.049(7) -0.002(6) 0.008(6)
C94' 0.116(6) 0.210(9) 0.176(8) 0.047(7) -0.003(5) 0.006(6)
C95 0.237(8) 0.249(9) 0.246(9) 0.082(6) 0.031(6) 0.043(6)
C96 0.243(8) 0.257(8) 0.257(9) 0.085(6) 0.031(6) 0.049(6)
O6 0.244(8) 0.263(8) 0.272(8) 0.077(6) 0.035(6) 0.037(6)
C98 0.242(9) 0.246(8) 0.260(9) 0.081(6) 0.026(7) 0.038(6)
C99 0.238(8) 0.243(9) 0.248(9) 0.083(6) 0.031(6) 0.039(6)

loop_
_atom_type_symbol
_atom_type_description
_atom_type_scat_dispersion_real
_atom_type_scat_dispersion_imag
_atom_type_scat_source
C C 0.0033 0.0016 'International Tables Vol C Tables 4.2.6.8 and 6.1.1.4'
H H 0.0000 0.0000 'International Tables Vol C Tables 4.2.6.8 and 6.1.1.4'
N N 0.0061 0.0033 'International Tables Vol C Tables 4.2.6.8 and 6.1.1.4'
P P 0.1023 0.0942 'International Tables Vol C Tables 4.2.6.8 and 6.1.1.4'
Fe Fe 0.3463 0.8444 'International Tables Vol C Tables 4.2.6.8 and 6.1.1.4'
O O 0.0106 0.0060 'International Tables Vol C Tables 4.2.6.8 and 6.1.1.4'

loop_
_geom_angle_atom_site_label_1
_geom_angle_atom_site_label_2
_geom_angle_atom_site_label_3
_geom_angle
_geom_angle_site_symmetry_1
_geom_angle_site_symmetry_3
_geom_angle_publ_flag
N1 Fe1 C1 175.92(13) . . ?
N1 Fe1 P1 96.45(8) . . ?
C1 Fe1 P1 83.54(10) . . ?
N1 Fe1 P2 95.53(8) . . ?
C1 Fe1 P2 84.82(10) . . ?
P1 Fe1 P2 167.32(4) . . ?
N1 Fe1 H1 88.0(12) . . ?
C1 Fe1 H1 87.9(12) . . ?
P1 Fe1 H1 86.0(12) . . ?
P2 Fe1 H1 98.5(13) . . ?
N1 Fe1 H1' 90.9(11) . . ?
C1 Fe1 H1' 93.2(11) . . ?
P1 Fe1 H1' 94.5(12) . . ?
P2 Fe1 H1' 81.1(12) . . ?
H1 Fe1 H1' 178.8(17) . . ?
C39 Fe2 N2 175.34(13) . . ?
C39 Fe2 P3 84.75(10) . . ?
N2 Fe2 P3 95.05(8) . . ?
C39 Fe2 P4 84.26(10) . . ?
N2 Fe2 P4 96.27(8) . . ?
P3 Fe2 P4 168.13(4) . . ?
C39 Fe2 H2 97.4(12) . . ?
N2 Fe2 H2 87.2(12) . . ?
P3 Fe2 H2 84.4(12) . . ?
P4 Fe2 H2 92.6(12) . . ?
C39 Fe2 H2' 85.8(10) . . ?
N2 Fe2 H2' 89.7(10) . . ?
P3 Fe2 H2' 99.1(10) . . ?
P4 Fe2 H2' 84.5(11) . . ?
H2 Fe2 H2' 175.5(16) . . ?
C2 P1 C20 102.32(15) . . ?
C2 P1 C14 102.13(15) . . ?
C20 P1 C14 101.62(15) . . ?
C2 P1 Fe1 101.42(10) . . ?
C20 P1 Fe1 125.56(11) . . ?
C14 P1 Fe1 120.00(11) . . ?
C3 P2 C26 101.49(15) . . ?
C3 P2 C32 102.97(16) . . ?
C26 P2 C32 101.12(15) . . ?
C3 P2 Fe1 102.04(11) . . ?
C26 P2 Fe1 123.48(12) . . ?
C32 P2 Fe1 122.11(12) . . ?
C38 P3 C51 101.93(15) . . ?
C38 P3 C57 101.88(15) . . ?
C51 P3 C57 101.93(15) . . ?
C38 P3 Fe2 102.19(11) . . ?
C51 P3 Fe2 122.93(11) . . ?
C57 P3 Fe2 122.17(11) . . ?
C40 P4 C69 102.70(15) . . ?
C40 P4 C63 102.51(15) . . ?
C69 P4 C63 101.34(15) . . ?
C40 P4 Fe2 100.63(11) . . ?
C69 P4 Fe2 121.03(12) . . ?
C63 P4 Fe2 124.95(11) . . ?
N2 N1 Fe1 177.5(2) . . ?
N1 N2 Fe2 176.4(2) . . ?
C1 N3 C4 126.3(3) . . ?
C1 N3 C2 116.6(2) . . ?
C4 N3 C2 117.1(2) . . ?
C1 N4 C6 125.8(3) . . ?
C1 N4 C3 116.9(2) . . ?
C6 N4 C3 117.1(3) . . ?
C39 N5 C41 125.5(3) . . ?
C39 N5 C38 116.7(3) . . ?
C41 N5 C38 117.6(3) . . ?
C39 N6 C43 126.1(3) . . ?
C39 N6 C40 116.5(2) . . ?
C43 N6 C40 117.3(3) . . ?
N4 C1 N3 112.4(3) . . ?
N4 C1 Fe1 124.1(2) . . ?
N3 C1 Fe1 123.6(2) . . ?
N3 C2 P1 106.2(2) . . ?
N3 C2 H2B 110.5 . . ?
P1 C2 H2B 110.5 . . ?
N3 C2 H2A 110.5 . . ?
P1 C2 H2A 110.5 . . ?
H2B C2 H2A 108.7 . . ?
N4 C3 P2 108.0(2) . . ?
N4 C3 H3A 110.1 . . ?
P2 C3 H3A 110.1 . . ?
N4 C3 H3B 110.1 . . ?
P2 C3 H3B 110.1 . . ?
H3A C3 H3B 108.4 . . ?
C13 C4 N3 123.3(3) . . ?
C13 C4 C5 119.6(3) . . ?
N3 C4 C5 117.1(3) . . ?
C4 C5 C6 119.3(3) . . ?
C4 C5 C10 120.4(3) . . ?
C6 C5 C10 120.3(3) . . ?
C7 C6 N4 123.4(3) . . ?
C7 C6 C5 119.1(3) . . ?
N4 C6 C5 117.5(3) . . ?
C6 C7 C8 120.5(3) . . ?
C6 C7 H7 119.7 . . ?
C8 C7 H7 119.7 . . ?
C9 C8 C7 121.2(3) . . ?
C9 C8 H8 119.4 . . ?
C7 C8 H8 119.4 . . ?
C8 C9 C10 120.4(3) . . ?
C8 C9 H9 119.8 . . ?
C10 C9 H9 119.8 . . ?
C9 C10 C11 123.3(3) . . ?
C9 C10 C5 118.3(3) . . ?
C11 C10 C5 118.4(3) . . ?
C12 C11 C10 119.9(3) . . ?
C12 C11 H11 120.1 . . ?
C10 C11 H11 120.1 . . ?
C11 C12 C13 121.8(3) . . ?
C11 C12 H12 119.1 . . ?
C13 C12 H12 119.1 . . ?
C4 C13 C12 119.8(3) . . ?
C4 C13 H13 120.1 . . ?
C12 C13 H13 120.1 . . ?
C19 C14 C15 109.7(3) . . ?
C19 C14 P1 110.1(2) . . ?
C15 C14 P1 112.6(2) . . ?
C19 C14 H14 108.1 . . ?
C15 C14 H14 108.1 . . ?
P1 C14 H14 108.1 . . ?
C16 C15 C14 111.5(3) . . ?
C16 C15 H15A 109.3 . . ?
C14 C15 H15A 109.3 . . ?
C16 C15 H15B 109.3 . . ?
C14 C15 H15B 109.3 . . ?
H15A C15 H15B 108.0 . . ?
C17 C16 C15 111.5(3) . . ?
C17 C16 H16A 109.3 . . ?
C15 C16 H16A 109.3 . . ?
C17 C16 H16B 109.3 . . ?
C15 C16 H16B 109.3 . . ?
H16A C16 H16B 108.0 . . ?
C18 C17 C16 110.7(3) . . ?
C18 C17 H17A 109.5 . . ?
C16 C17 H17A 109.5 . . ?
C18 C17 H17B 109.5 . . ?
C16 C17 H17B 109.5 . . ?
H17A C17 H17B 108.1 . . ?
C17 C18 C19 111.7(3) . . ?
C17 C18 H18A 109.3 . . ?
C19 C18 H18A 109.3 . . ?
C17 C18 H18B 109.3 . . ?
C19 C18 H18B 109.3 . . ?
H18A C18 H18B 107.9 . . ?
C18 C19 C14 113.5(3) . . ?
C18 C19 H19A 108.9 . . ?
C14 C19 H19A 108.9 . . ?
C18 C19 H19B 108.9 . . ?
C14 C19 H19B 108.9 . . ?
H19A C19 H19B 107.7 . . ?
C25 C20 C21 110.2(3) . . ?
C25 C20 P1 112.5(2) . . ?
C21 C20 P1 113.6(2) . . ?
C25 C20 H20 106.7 . . ?
C21 C20 H20 106.7 . . ?
P1 C20 H20 106.7 . . ?
C22 C21 C20 112.1(3) . . ?
C22 C21 H21A 109.2 . . ?
C20 C21 H21A 109.2 . . ?
C22 C21 H21B 109.2 . . ?
C20 C21 H21B 109.2 . . ?
H21A C21 H21B 107.9 . . ?
C23 C22 C21 110.9(3) . . ?
C23 C22 H22A 109.5 . . ?
C21 C22 H22A 109.5 . . ?
C23 C22 H22B 109.5 . . ?
C21 C22 H22B 109.5 . . ?
H22A C22 H22B 108.0 . . ?
C22 C23 C24 110.7(3) . . ?
C22 C23 H23A 109.5 . . ?
C24 C23 H23A 109.5 . . ?
C22 C23 H23B 109.5 . . ?
C24 C23 H23B 109.5 . . ?
H23A C23 H23B 108.1 . . ?
C23 C24 C25 111.9(3) . . ?
C23 C24 H24A 109.2 . . ?
C25 C24 H24A 109.2 . . ?
C23 C24 H24B 109.2 . . ?
C25 C24 H24B 109.2 . . ?
H24A C24 H24B 107.9 . . ?
C24 C25 C20 111.9(3) . . ?
C24 C25 H25A 109.2 . . ?
C20 C25 H25A 109.2 . . ?
C24 C25 H25B 109.2 . . ?
C20 C25 H25B 109.2 . . ?
H25A C25 H25B 107.9 . . ?
C27 C26 C31 110.0(3) . . ?
C27 C26 P2 114.5(2) . . ?
C31 C26 P2 111.6(2) . . ?
C27 C26 H26 106.8 . . ?
C31 C26 H26 106.8 . . ?
P2 C26 H26 106.8 . . ?
C26 C27 C28 111.2(3) . . ?
C26 C27 H27A 109.4 . . ?
C28 C27 H27A 109.4 . . ?
C26 C27 H27B 109.4 . . ?
C28 C27 H27B 109.4 . . ?
H27A C27 H27B 108.0 . . ?
C27 C28 C29 111.6(3) . . ?
C27 C28 H28A 109.3 . . ?
C29 C28 H28A 109.3 . . ?
C27 C28 H28B 109.3 . . ?
C29 C28 H28B 109.3 . . ?
H28A C28 H28B 108.0 . . ?
C30 C29 C28 111.2(3) . . ?
C30 C29 H29A 109.4 . . ?
C28 C29 H29A 109.4 . . ?
C30 C29 H29B 109.4 . . ?
C28 C29 H29B 109.4 . . ?
H29A C29 H29B 108.0 . . ?
C29 C30 C31 111.7(3) . . ?
C29 C30 H30A 109.3 . . ?
C31 C30 H30A 109.3 . . ?
C29 C30 H30B 109.3 . . ?
C31 C30 H30B 109.3 . . ?
H30A C30 H30B 107.9 . . ?
C30 C31 C26 111.3(3) . . ?
C30 C31 H31A 109.4 . . ?
C26 C31 H31A 109.4 . . ?
C30 C31 H31B 109.4 . . ?
C26 C31 H31B 109.4 . . ?
H31A C31 H31B 108.0 . . ?
C37 C32 C33 109.9(3) . . ?
C37 C32 P2 110.8(2) . . ?
C33 C32 P2 116.5(3) . . ?
C37 C32 H32 106.4 . . ?
C33 C32 H32 106.4 . . ?
P2 C32 H32 106.4 . . ?
C34 C33 C32 111.9(3) . . ?
C34 C33 H33A 109.2 . . ?
C32 C33 H33A 109.2 . . ?
C34 C33 H33B 109.2 . . ?
C32 C33 H33B 109.2 . . ?
H33A C33 H33B 107.9 . . ?
C35 C34 C33 111.3(4) . . ?
C35 C34 H34A 109.4 . . ?
C33 C34 H34A 109.4 . . ?
C35 C34 H34B 109.4 . . ?
C33 C34 H34B 109.4 . . ?
H34A C34 H34B 108.0 . . ?
C34 C35 C36 110.4(4) . . ?
C34 C35 H35A 109.6 . . ?
C36 C35 H35A 109.6 . . ?
C34 C35 H35B 109.6 . . ?
C36 C35 H35B 109.6 . . ?
H35A C35 H35B 108.1 . . ?
C35 C36 C37 111.1(4) . . ?
C35 C36 H36A 109.4 . . ?
C37 C36 H36A 109.4 . . ?
C35 C36 H36B 109.4 . . ?
C37 C36 H36B 109.4 . . ?
H36A C36 H36B 108.0 . . ?
C32 C37 C36 111.9(3) . . ?
C32 C37 H37A 109.2 . . ?
C36 C37 H37A 109.2 . . ?
C32 C37 H37B 109.2 . . ?
C36 C37 H37B 109.2 . . ?
H37A C37 H37B 107.9 . . ?
N5 C38 P3 108.0(2) . . ?
N5 C38 H38A 110.1 . . ?
P3 C38 H38A 110.1 . . ?
N5 C38 H38B 110.1 . . ?
P3 C38 H38B 110.1 . . ?
H38A C38 H38B 108.4 . . ?
N6 C39 N5 112.5(3) . . ?
N6 C39 Fe2 123.4(2) . . ?
N5 C39 Fe2 124.1(2) . . ?
N6 C40 P4 106.8(2) . . ?
N6 C40 H40A 110.4 . . ?
P4 C40 H40A 110.4 . . ?
N6 C40 H40B 110.4 . . ?
P4 C40 H40B 110.4 . . ?
H40A C40 H40B 108.6 . . ?
C50 C41 C42 120.0(3) . . ?
C50 C41 N5 122.4(3) . . ?
C42 C41 N5 117.6(3) . . ?
C41 C42 C43 119.7(3) . . ?
C41 C42 C47 120.4(3) . . ?
C43 C42 C47 119.9(3) . . ?
C44 C43 N6 122.9(3) . . ?
C44 C43 C42 119.9(3) . . ?
N6 C43 C42 117.2(3) . . ?
C43 C44 C45 119.7(4) . . ?
C43 C44 H44 120.1 . . ?
C45 C44 H44 120.1 . . ?
C46 C45 C44 121.5(4) . . ?
C46 C45 H45 119.2 . . ?
C44 C45 H45 119.2 . . ?
C45 C46 C47 120.1(4) . . ?
C45 C46 H46 119.9 . . ?
C47 C46 H46 119.9 . . ?
C46 C47 C48 123.7(3) . . ?
C46 C47 C42 118.6(4) . . ?
C48 C47 C42 117.7(4) . . ?
C49 C48 C47 121.3(3) . . ?
C49 C48 H48 119.4 . . ?
C47 C48 H48 119.4 . . ?
C48 C49 C50 121.2(4) . . ?
C48 C49 H49 119.4 . . ?
C50 C49 H49 119.4 . . ?
C41 C50 C49 119.3(4) . . ?
C41 C50 H50 120.4 . . ?
C49 C50 H50 120.4 . . ?
C52 C51 C56 109.3(3) . . ?
C52 C51 P3 114.3(2) . . ?
C56 C51 P3 111.3(2) . . ?
C52 C51 H51 107.2 . . ?
C56 C51 H51 107.2 . . ?
P3 C51 H51 107.2 . . ?
C51 C52 C53 110.7(3) . . ?
C51 C52 H52A 109.5 . . ?
C53 C52 H52A 109.5 . . ?
C51 C52 H52B 109.5 . . ?
C53 C52 H52B 109.5 . . ?
H52A C52 H52B 108.1 . . ?
C54 C53 C52 111.4(3) . . ?
C54 C53 H53A 109.4 . . ?
C52 C53 H53A 109.4 . . ?
C54 C53 H53B 109.4 . . ?
C52 C53 H53B 109.4 . . ?
H53A C53 H53B 108.0 . . ?
C55 C54 C53 112.2(3) . . ?
C55 C54 H54A 109.2 . . ?
C53 C54 H54A 109.2 . . ?
C55 C54 H54B 109.2 . . ?
C53 C54 H54B 109.2 . . ?
H54A C54 H54B 107.9 . . ?
C54 C55 C56 111.6(3) . . ?
C54 C55 H55A 109.3 . . ?
C56 C55 H55A 109.3 . . ?
C54 C55 H55B 109.3 . . ?
C56 C55 H55B 109.3 . . ?
H55A C55 H55B 108.0 . . ?
C51 C56 C55 111.8(3) . . ?
C51 C56 H56A 109.3 . . ?
C55 C56 H56A 109.3 . . ?
C51 C56 H56B 109.3 . . ?
C55 C56 H56B 109.3 . . ?
H56A C56 H56B 107.9 . . ?
C58 C57 C62 110.3(3) . . ?
C58 C57 P3 110.7(2) . . ?
C62 C57 P3 115.4(2) . . ?
C58 C57 H57 106.6 . . ?
C62 C57 H57 106.6 . . ?
P3 C57 H57 106.6 . . ?
C57 C58 C59 112.6(3) . . ?
C57 C58 H58A 109.1 . . ?
C59 C58 H58A 109.1 . . ?
C57 C58 H58B 109.1 . . ?
C59 C58 H58B 109.1 . . ?
H58A C58 H58B 107.8 . . ?
C60 C59 C58 111.1(3) . . ?
C60 C59 H59A 109.4 . . ?
C58 C59 H59A 109.4 . . ?
C60 C59 H59B 109.4 . . ?
C58 C59 H59B 109.4 . . ?
H59A C59 H59B 108.0 . . ?
C59 C60 C61 110.8(3) . . ?
C59 C60 H60A 109.5 . . ?
C61 C60 H60A 109.5 . . ?
C59 C60 H60B 109.5 . . ?
C61 C60 H60B 109.5 . . ?
H60A C60 H60B 108.1 . . ?
C62 C61 C60 111.3(3) . . ?
C62 C61 H61A 109.4 . . ?
C60 C61 H61A 109.4 . . ?
C62 C61 H61B 109.4 . . ?
C60 C61 H61B 109.4 . . ?
H61A C61 H61B 108.0 . . ?
C61 C62 C57 112.2(3) . . ?
C61 C62 H62A 109.2 . . ?
C57 C62 H62A 109.2 . . ?
C61 C62 H62B 109.2 . . ?
C57 C62 H62B 109.2 . . ?
H62A C62 H62B 107.9 . . ?
C64 C63 C68 110.3(3) . . ?
C64 C63 P4 112.7(2) . . ?
C68 C63 P4 113.5(2) . . ?
C64 C63 H63 106.6 . . ?
C68 C63 H63 106.6 . . ?
P4 C63 H63 106.6 . . ?
C63 C64 C65 111.7(3) . . ?
C63 C64 H64A 109.3 . . ?
C65 C64 H64A 109.3 . . ?
C63 C64 H64B 109.3 . . ?
C65 C64 H64B 109.3 . . ?
H64A C64 H64B 107.9 . . ?
C66 C65 C64 111.9(3) . . ?
C66 C65 H65A 109.2 . . ?
C64 C65 H65A 109.2 . . ?
C66 C65 H65B 109.2 . . ?
C64 C65 H65B 109.2 . . ?
H65A C65 H65B 107.9 . . ?
C65 C66 C67 111.3(3) . . ?
C65 C66 H66A 109.4 . . ?
C67 C66 H66A 109.4 . . ?
C65 C66 H66B 109.4 . . ?
C67 C66 H66B 109.4 . . ?
H66A C66 H66B 108.0 . . ?
C68 C67 C66 111.7(3) . . ?
C68 C67 H67A 109.3 . . ?
C66 C67 H67A 109.3 . . ?
C68 C67 H67B 109.3 . . ?
C66 C67 H67B 109.3 . . ?
H67A C67 H67B 108.0 . . ?
C67 C68 C63 111.6(3) . . ?
C67 C68 H68A 109.3 . . ?
C63 C68 H68A 109.3 . . ?
C67 C68 H68B 109.3 . . ?
C63 C68 H68B 109.3 . . ?
H68A C68 H68B 108.0 . . ?
C74 C69 C70 109.3(3) . . ?
C74 C69 P4 111.4(2) . . ?
C70 C69 P4 110.0(2) . . ?
C74 C69 H69 108.7 . . ?
C70 C69 H69 108.7 . . ?
P4 C69 H69 108.7 . . ?
C69 C70 C71 112.2(3) . . ?
C69 C70 H70A 109.2 . . ?
C71 C70 H70A 109.2 . . ?
C69 C70 H70B 109.2 . . ?
C71 C70 H70B 109.2 . . ?
H70A C70 H70B 107.9 . . ?
C72 C71 C70 111.1(3) . . ?
C72 C71 H71A 109.4 . . ?
C70 C71 H71A 109.4 . . ?
C72 C71 H71B 109.4 . . ?
C70 C71 H71B 109.4 . . ?
H71A C71 H71B 108.0 . . ?
C71 C72 C73 111.3(4) . . ?
C71 C72 H72A 109.4 . . ?
C73 C72 H72A 109.4 . . ?
C71 C72 H72B 109.4 . . ?
C73 C72 H72B 109.4 . . ?
H72A C72 H72B 108.0 . . ?
C72 C73 C74 110.7(3) . . ?
C72 C73 H73A 109.5 . . ?
C74 C73 H73A 109.5 . . ?
C72 C73 H73B 109.5 . . ?
C74 C73 H73B 109.5 . . ?
H73A C73 H73B 108.1 . . ?
C69 C74 C73 111.9(3) . . ?
C69 C74 H74A 109.2 . . ?
C73 C74 H74A 109.2 . . ?
C69 C74 H74B 109.2 . . ?
C73 C74 H74B 109.2 . . ?
H74A C74 H74B 107.9 . . ?
C79 O1 C76 105.1(12) . . ?
O1 C76 C77 101.8(18) . . ?
O1 C76 H76A 111.4 . . ?
C77 C76 H76A 111.4 . . ?
O1 C76 H76B 111.4 . . ?
C77 C76 H76B 111.4 . . ?
H76A C76 H76B 109.3 . . ?
C78 C77 C76 108.5(11) . . ?
C78 C77 H77A 110.0 . . ?
C76 C77 H77A 110.0 . . ?
C78 C77 H77B 110.0 . . ?
C76 C77 H77B 110.0 . . ?
H77A C77 H77B 108.4 . . ?
C77 C78 C79 103.9(11) . . ?
C77 C78 H78A 111.0 . . ?
C79 C78 H78A 111.0 . . ?
C77 C78 H78B 111.0 . . ?
C79 C78 H78B 111.0 . . ?
H78A C78 H78B 109.0 . . ?
O1 C79 C78 108.7(14) . . ?
O1 C79 H79A 110.0 . . ?
C78 C79 H79A 110.0 . . ?
O1 C79 H79B 110.0 . . ?
C78 C79 H79B 110.0 . . ?
H79A C79 H79B 108.3 . . ?
C79' O1' C76' 107.1(12) . . ?
O1' C76' C77' 106.1(16) . . ?
O1' C76' H76C 110.5 . . ?
C77' C76' H76C 110.5 . . ?
O1' C76' H76D 110.5 . . ?
C77' C76' H76D 110.5 . . ?
H76C C76' H76D 108.7 . . ?
C78' C77' C76' 105.6(10) . . ?
C78' C77' H77C 110.6 . . ?
C76' C77' H77C 110.6 . . ?
C78' C77' H77D 110.6 . . ?
C76' C77' H77D 110.6 . . ?
H77C C77' H77D 108.7 . . ?
C77' C78' C79' 107.1(11) . . ?
C77' C78' H78C 110.3 . . ?
C79' C78' H78C 110.3 . . ?
C77' C78' H78D 110.3 . . ?
C79' C78' H78D 110.3 . . ?
H78C C78' H78D 108.6 . . ?
O1' C79' C78' 107.9(12) . . ?
O1' C79' H79C 110.1 . . ?
C78' C79' H79C 110.1 . . ?
O1' C79' H79D 110.1 . . ?
C78' C79' H79D 110.1 . . ?
H79C C79' H79D 108.4 . . ?
C84 C80 C81 105.6(8) . . ?
C84 C80 H80A 110.6 . . ?
C81 C80 H80A 110.6 . . ?
C84 C80 H80B 110.6 . . ?
C81 C80 H80B 110.6 . . ?
H80A C80 H80B 108.8 . . ?
C82 C81 C80 101.7(9) . . ?
C82 C81 H81A 111.4 . . ?
C80 C81 H81A 111.4 . . ?
C82 C81 H81B 111.4 . . ?
C80 C81 H81B 111.4 . . ?
H81A C81 H81B 109.3 . . ?
C81 C82 O2 106.0(10) . . ?
C81 C82 H82A 110.5 . . ?
O2 C82 H82A 110.5 . . ?
C81 C82 H82B 110.5 . . ?
O2 C82 H82B 110.5 . . ?
H82A C82 H82B 108.7 . . ?
C84 O2 C82 107.4(9) . . ?
O2 C84 C80 109.2(9) . . ?
O2 C84 H84A 109.8 . . ?
C80 C84 H84A 109.8 . . ?
O2 C84 H84B 109.8 . . ?
C80 C84 H84B 109.8 . . ?
H84A C84 H84B 108.3 . . ?
C84' C80' C81' 101.7(16) . . ?
C84' C80' H80C 111.4 . . ?
C81' C80' H80C 111.4 . . ?
C84' C80' H80D 111.4 . . ?
C81' C80' H80D 111.4 . . ?
H80C C80' H80D 109.3 . . ?
C82' C81' C80' 104.1(16) . . ?
C82' C81' H81C 110.9 . . ?
C80' C81' H81C 110.9 . . ?
C82' C81' H81D 110.9 . . ?
C80' C81' H81D 110.9 . . ?
H81C C81' H81D 109.0 . . ?
O2' C82' C81' 105.6(16) . . ?
O2' C82' H82C 110.6 . . ?
C81' C82' H82C 110.6 . . ?
O2' C82' H82D 110.6 . . ?
C81' C82' H82D 110.6 . . ?
H82C C82' H82D 108.8 . . ?
C82' O2' C84' 108.1(17) . . ?
C80' C84' O2' 99.4(16) . . ?
C80' C84' H84C 111.9 . . ?
O2' C84' H84C 111.9 . . ?
C80' C84' H84D 111.9 . . ?
O2' C84' H84D 111.9 . . ?
H84C C84' H84D 109.6 . . ?
C89 C85 C86 100.1(16) . . ?
C89 C85 H85A 111.8 . . ?
C86 C85 H85A 111.8 . . ?
C89 C85 H85B 111.8 . . ?
C86 C85 H85B 111.7 . . ?
H85A C85 H85B 109.5 . . ?
C85 C86 O3 110.0(16) . . ?
C85 C86 H86A 109.7 . . ?
O3 C86 H86A 109.7 . . ?
C85 C86 H86B 109.7 . . ?
O3 C86 H86B 109.7 . . ?
H86A C86 H86B 108.2 . . ?
C88 O3 C86 95.2(15) . . ?
C89 C88 O3 111.1(18) . . ?
C89 C88 H88A 109.4 . . ?
O3 C88 H88A 109.4 . . ?
C89 C88 H88B 109.4 . . ?
O3 C88 H88B 109.4 . . ?
H88A C88 H88B 108.0 . . ?
C85 C89 C88 100.8(17) . . ?
C85 C89 H89A 111.6 . . ?
C88 C89 H89A 111.6 . . ?
C85 C89 H89B 111.6 . . ?
C88 C89 H89B 111.6 . . ?
H89A C89 H89B 109.4 . . ?
C89' C85' C86' 98.4(12) . . ?
C89' C85' H85C 112.1 . . ?
C86' C85' H85C 112.1 . . ?
C89' C85' H85D 112.1 . . ?
C86' C85' H85D 112.1 . . ?
H85C C85' H85D 109.7 . . ?
O3' C86' C85' 106.4(15) . . ?
O3' C86' H86C 110.4 . . ?
C85' C86' H86C 110.4 . . ?
O3' C86' H86D 110.4 . . ?
C85' C86' H86D 110.4 . . ?
H86C C86' H86D 108.6 . . ?
C86' O3' C88' 91.7(13) . . ?
C89' C88' O3' 111.4(13) . . ?
C89' C88' H88C 109.3 . . ?
O3' C88' H88C 109.3 . . ?
C89' C88' H88D 109.3 . . ?
O3' C88' H88D 109.3 . . ?
H88C C88' H88D 108.0 . . ?
C85' C89' C88' 104.7(12) . . ?
C85' C89' H89C 110.8 . . ?
C88' C89' H89C 110.8 . . ?
C85' C89' H89D 110.8 . . ?
C88' C89' H89D 110.8 . . ?
H89C C89' H89D 108.9 . . ?
C94 C90 C91 107.2(11) . . ?
C94 C90 H90A 110.3 . . ?
C91 C90 H90A 110.3 . . ?
C94 C90 H90B 110.3 . . ?
C91 C90 H90B 110.3 . . ?
H90A C90 H90B 108.5 . . ?
O4 C91 C90 104.6(12) . . ?
O4 C91 H91A 110.8 . . ?
C90 C91 H91A 110.8 . . ?
O4 C91 H91B 110.8 . . ?
C90 C91 H91B 110.8 . . ?
H91A C91 H91B 108.9 . . ?
C91 O4 C93 110.9(11) . . ?
O4 C93 C94 100.3(11) . . ?
O4 C93 H93A 111.7 . . ?
C94 C93 H93A 111.7 . . ?
O4 C93 H93B 111.7 . . ?
C94 C93 H93B 111.7 . . ?
H93A C93 H93B 109.5 . . ?
C90 C94 C93 110.5(11) . . ?
C90 C94 H94A 109.5 . . ?
C93 C94 H94A 109.5 . . ?
C90 C94 H94B 109.5 . . ?
C93 C94 H94B 109.5 . . ?
H94A C94 H94B 108.1 . . ?
C94' C90' C91' 106.5(14) . . ?
C94' C90' H90C 110.4 . . ?
C91' C90' H90C 110.4 . . ?
C94' C90' H90D 110.4 . . ?
C91' C90' H90D 110.4 . . ?
H90C C90' H90D 108.6 . . ?
O4' C91' C90' 102.4(15) . . ?
O4' C91' H91C 111.3 . . ?
C90' C91' H91C 111.3 . . ?
O4' C91' H91D 111.3 . . ?
C90' C91' H91D 111.3 . . ?
H91C C91' H91D 109.2 . . ?
C93' O4' C91' 109.4(18) . . ?
O4' C93' C94' 98.4(17) . . ?
O4' C93' H93C 112.1 . . ?
C94' C93' H93C 112.1 . . ?
O4' C93' H93D 112.1 . . ?
C94' C93' H93D 112.1 . . ?
H93C C93' H93D 109.7 . . ?
C90' C94' C93' 105.2(16) . . ?
C90' C94' H94C 110.7 . . ?
C93' C94' H94C 110.7 . . ?
C90' C94' H94D 110.7 . . ?
C93' C94' H94D 110.7 . . ?
H94C C94' H94D 108.8 . . ?
C99 C95 C96 106.5(18) . . ?
C99 C95 H95A 110.4 . . ?
C96 C95 H95A 110.4 . . ?
C99 C95 H95B 110.4 . . ?
C96 C95 H95B 110.4 . . ?
H95A C95 H95B 108.6 . . ?
O6 C96 C95 110(2) . . ?
O6 C96 H96A 109.6 . . ?
C95 C96 H96A 109.6 . . ?
O6 C96 H96B 109.6 . . ?
C95 C96 H96B 109.6 . . ?
H96A C96 H96B 108.1 . . ?
C96 O6 C98 104(3) . . ?
O6 C98 C99 109(2) . . ?
O6 C98 H98A 109.8 . . ?
C99 C98 H98A 109.8 . . ?
O6 C98 H98B 109.8 . . ?
C99 C98 H98B 109.8 . . ?
H98A C98 H98B 108.2 . . ?
C95 C99 C98 103.7(17) . . ?
C95 C99 H99A 111.0 . . ?
C98 C99 H99A 111.0 . . ?
C95 C99 H99B 111.0 . . ?
C98 C99 H99B 111.0 . . ?
H99A C99 H99B 109.0 . . ?

loop_
_geom_bond_atom_site_label_1
_geom_bond_atom_site_label_2
_geom_bond_distance
_geom_bond_site_symmetry_2
_geom_bond_publ_flag
Fe1 N1 1.865(3) . ?
Fe1 C1 1.877(3) . ?
Fe1 P1 2.1512(9) . ?
Fe1 P2 2.1569(9) . ?
Fe1 H1 1.48(3) . ?
Fe1 H1' 1.53(3) . ?
Fe2 C39 1.869(3) . ?
Fe2 N2 1.875(3) . ?
Fe2 P3 2.1469(9) . ?
Fe2 P4 2.1476(9) . ?
Fe2 H2 1.50(3) . ?
Fe2 H2' 1.51(3) . ?
P1 C2 1.836(3) . ?
P1 C20 1.854(3) . ?
P1 C14 1.857(3) . ?
P2 C3 1.839(3) . ?
P2 C26 1.852(3) . ?
P2 C32 1.866(4) . ?
P3 C38 1.837(3) . ?
P3 C51 1.848(3) . ?
P3 C57 1.860(3) . ?
P4 C40 1.843(3) . ?
P4 C69 1.855(3) . ?
P4 C63 1.861(3) . ?
N1 N2 1.125(3) . ?
N3 C1 1.390(4) . ?
N3 C4 1.402(4) . ?
N3 C2 1.459(4) . ?
N4 C1 1.389(4) . ?
N4 C6 1.401(4) . ?
N4 C3 1.462(4) . ?
N5 C39 1.396(4) . ?
N5 C41 1.411(4) . ?
N5 C38 1.452(4) . ?
N6 C39 1.391(4) . ?
N6 C43 1.404(4) . ?
N6 C40 1.449(4) . ?
C2 H2B 0.9900 . ?
C2 H2A 0.9900 . ?
C3 H3A 0.9900 . ?
C3 H3B 0.9900 . ?
C4 C13 1.375(4) . ?
C4 C5 1.413(4) . ?
C5 C6 1.414(4) . ?
C5 C10 1.421(4) . ?
C6 C7 1.371(5) . ?
C7 C8 1.399(5) . ?
C7 H7 0.9500 . ?
C8 C9 1.360(5) . ?
C8 H8 0.9500 . ?
C9 C10 1.406(5) . ?
C9 H9 0.9500 . ?
C10 C11 1.411(5) . ?
C11 C12 1.371(5) . ?
C11 H11 0.9500 . ?
C12 C13 1.399(5) . ?
C12 H12 0.9500 . ?
C13 H13 0.9500 . ?
C14 C19 1.526(5) . ?
C14 C15 1.533(5) . ?
C14 H14 1.0000 . ?
C15 C16 1.519(5) . ?
C15 H15A 0.9900 . ?
C15 H15B 0.9900 . ?
C16 C17 1.519(5) . ?
C16 H16A 0.9900 . ?
C16 H16B 0.9900 . ?
C17 C18 1.518(6) . ?
C17 H17A 0.9900 . ?
C17 H17B 0.9900 . ?
C18 C19 1.518(5) . ?
C18 H18A 0.9900 . ?
C18 H18B 0.9900 . ?
C19 H19A 0.9900 . ?
C19 H19B 0.9900 . ?
C20 C25 1.521(5) . ?
C20 C21 1.532(4) . ?
C20 H20 1.0000 . ?
C21 C22 1.531(5) . ?
C21 H21A 0.9900 . ?
C21 H21B 0.9900 . ?
C22 C23 1.514(5) . ?
C22 H22A 0.9900 . ?
C22 H22B 0.9900 . ?
C23 C24 1.515(5) . ?
C23 H23A 0.9900 . ?
C23 H23B 0.9900 . ?
C24 C25 1.519(5) . ?
C24 H24A 0.9900 . ?
C24 H24B 0.9900 . ?
C25 H25A 0.9900 . ?
C25 H25B 0.9900 . ?
C26 C27 1.517(5) . ?
C26 C31 1.535(4) . ?
C26 H26 1.0000 . ?
C27 C28 1.522(5) . ?
C27 H27A 0.9900 . ?
C27 H27B 0.9900 . ?
C28 C29 1.523(5) . ?
C28 H28A 0.9900 . ?
C28 H28B 0.9900 . ?
C29 C30 1.510(5) . ?
C29 H29A 0.9900 . ?
C29 H29B 0.9900 . ?
C30 C31 1.521(5) . ?
C30 H30A 0.9900 . ?
C30 H30B 0.9900 . ?
C31 H31A 0.9900 . ?
C31 H31B 0.9900 . ?
C32 C37 1.522(5) . ?
C32 C33 1.527(5) . ?
C32 H32 1.0000 . ?
C33 C34 1.525(6) . ?
C33 H33A 0.9900 . ?
C33 H33B 0.9900 . ?
C34 C35 1.512(6) . ?
C34 H34A 0.9900 . ?
C34 H34B 0.9900 . ?
C35 C36 1.518(6) . ?
C35 H35A 0.9900 . ?
C35 H35B 0.9900 . ?
C36 C37 1.526(6) . ?
C36 H36A 0.9900 . ?
C36 H36B 0.9900 . ?
C37 H37A 0.9900 . ?
C37 H37B 0.9900 . ?
C38 H38A 0.9900 . ?
C38 H38B 0.9900 . ?
C40 H40A 0.9900 . ?
C40 H40B 0.9900 . ?
C41 C50 1.376(5) . ?
C41 C42 1.406(5) . ?
C42 C43 1.409(5) . ?
C42 C47 1.422(5) . ?
C43 C44 1.368(5) . ?
C44 C45 1.401(5) . ?
C44 H44 0.9500 . ?
C45 C46 1.367(6) . ?
C45 H45 0.9500 . ?
C46 C47 1.398(6) . ?
C46 H46 0.9500 . ?
C47 C48 1.402(5) . ?
C48 C49 1.357(6) . ?
C48 H48 0.9500 . ?
C49 C50 1.408(5) . ?
C49 H49 0.9500 . ?
C50 H50 0.9500 . ?
C51 C52 1.529(5) . ?
C51 C56 1.530(5) . ?
C51 H51 1.0000 . ?
C52 C53 1.535(5) . ?
C52 H52A 0.9900 . ?
C52 H52B 0.9900 . ?
C53 C54 1.511(6) . ?
C53 H53A 0.9900 . ?
C53 H53B 0.9900 . ?
C54 C55 1.510(6) . ?
C54 H54A 0.9900 . ?
C54 H54B 0.9900 . ?
C55 C56 1.536(5) . ?
C55 H55A 0.9900 . ?
C55 H55B 0.9900 . ?
C56 H56A 0.9900 . ?
C56 H56B 0.9900 . ?
C57 C58 1.528(4) . ?
C57 C62 1.534(4) . ?
C57 H57 1.0000 . ?
C58 C59 1.528(5) . ?
C58 H58A 0.9900 . ?
C58 H58B 0.9900 . ?
C59 C60 1.515(5) . ?
C59 H59A 0.9900 . ?
C59 H59B 0.9900 . ?
C60 C61 1.528(5) . ?
C60 H60A 0.9900 . ?
C60 H60B 0.9900 . ?
C61 C62 1.525(5) . ?
C61 H61A 0.9900 . ?
C61 H61B 0.9900 . ?
C62 H62A 0.9900 . ?
C62 H62B 0.9900 . ?
C63 C64 1.523(5) . ?
C63 C68 1.533(5) . ?
C63 H63 1.0000 . ?
C64 C65 1.526(5) . ?
C64 H64A 0.9900 . ?
C64 H64B 0.9900 . ?
C65 C66 1.516(5) . ?
C65 H65A 0.9900 . ?
C65 H65B 0.9900 . ?
C66 C67 1.519(6) . ?
C66 H66A 0.9900 . ?
C66 H66B 0.9900 . ?
C67 C68 1.519(5) . ?
C67 H67A 0.9900 . ?
C67 H67B 0.9900 . ?
C68 H68A 0.9900 . ?
C68 H68B 0.9900 . ?
C69 C74 1.520(5) . ?
C69 C70 1.527(5) . ?
C69 H69 1.0000 . ?
C70 C71 1.528(5) . ?
C70 H70A 0.9900 . ?
C70 H70B 0.9900 . ?
C71 C72 1.497(6) . ?
C71 H71A 0.9900 . ?
C71 H71B 0.9900 . ?
C72 C73 1.509(6) . ?
C72 H72A 0.9900 . ?
C72 H72B 0.9900 . ?
C73 C74 1.536(5) . ?
C73 H73A 0.9900 . ?
C73 H73B 0.9900 . ?
C74 H74A 0.9900 . ?
C74 H74B 0.9900 . ?
O1 C79 1.424(12) . ?
O1 C76 1.445(17) . ?
C76 C77 1.512(16) . ?
C76 H76A 0.9900 . ?
C76 H76B 0.9900 . ?
C77 C78 1.446(13) . ?
C77 H77A 0.9900 . ?
C77 H77B 0.9900 . ?
C78 C79 1.452(17) . ?
C78 H78A 0.9900 . ?
C78 H78B 0.9900 . ?
C79 H79A 0.9900 . ?
C79 H79B 0.9900 . ?
O1' C79' 1.408(13) . ?
O1' C76' 1.433(16) . ?
C76' C77' 1.512(15) . ?
C76' H76C 0.9900 . ?
C76' H76D 0.9900 . ?
C77' C78' 1.438(13) . ?
C77' H77C 0.9900 . ?
C77' H77D 0.9900 . ?
C78' C79' 1.485(18) . ?
C78' H78C 0.9900 . ?
C78' H78D 0.9900 . ?
C79' H79C 0.9900 . ?
C79' H79D 0.9900 . ?
C80 C84 1.426(12) . ?
C80 C81 1.577(13) . ?
C80 H80A 0.9900 . ?
C80 H80B 0.9900 . ?
C81 C82 1.434(16) . ?
C81 H81A 0.9900 . ?
C81 H81B 0.9900 . ?
C82 O2 1.506(12) . ?
C82 H82A 0.9900 . ?
C82 H82B 0.9900 . ?
O2 C84 1.411(11) . ?
C84 H84A 0.9900 . ?
C84 H84B 0.9900 . ?
C80' C84' 1.453(19) . ?
C80' C81' 1.54(2) . ?
C80' H80C 0.9900 . ?
C80' H80D 0.9900 . ?
C81' C82' 1.46(2) . ?
C81' H81C 0.9900 . ?
C81' H81D 0.9900 . ?
C82' O2' 1.438(18) . ?
C82' H82C 0.9900 . ?
C82' H82D 0.9900 . ?
O2' C84' 1.50(2) . ?
C84' H84C 0.9900 . ?
C84' H84D 0.9900 . ?
C85 C89 1.41(2) . ?
C85 C86 1.475(9) . ?
C85 H85A 0.9900 . ?
C85 H85B 0.9900 . ?
C86 O3 1.558(16) . ?
C86 H86A 0.9900 . ?
C86 H86B 0.9900 . ?
O3 C88 1.470(9) . ?
C88 C89 1.458(18) . ?
C88 H88A 0.9900 . ?
C88 H88B 0.9900 . ?
C89 H89A 0.9900 . ?
C89 H89B 0.9900 . ?
C85' C89' 1.405(18) . ?
C85' C86' 1.521(16) . ?
C85' H85C 0.9900 . ?
C85' H85D 0.9900 . ?
C86' O3' 1.465(15) . ?
C86' H86C 0.9900 . ?
C86' H86D 0.9900 . ?
O3' C88' 1.517(14) . ?
C88' C89' 1.482(16) . ?
C88' H88C 0.9900 . ?
C88' H88D 0.9900 . ?
C89' H89C 0.9900 . ?
C89' H89D 0.9900 . ?
C90 C94 1.368(18) . ?
C90 C91 1.447(15) . ?
C90 H90A 0.9900 . ?
C90 H90B 0.9900 . ?
C91 O4 1.430(13) . ?
C91 H91A 0.9900 . ?
C91 H91B 0.9900 . ?
O4 C93 1.438(15) . ?
C93 C94 1.537(16) . ?
C93 H93A 0.9900 . ?
C93 H93B 0.9900 . ?
C94 H94A 0.9900 . ?
C94 H94B 0.9900 . ?
C90' C94' 1.38(2) . ?
C90' C91' 1.514(19) . ?
C90' H90C 0.9900 . ?
C90' H90D 0.9900 . ?
C91' O4' 1.432(18) . ?
C91' H91C 0.9900 . ?
C91' H91D 0.9900 . ?
O4' C93' 1.42(2) . ?
C93' C94' 1.510(19) . ?
C93' H93C 0.9900 . ?
C93' H93D 0.9900 . ?
C94' H94C 0.9900 . ?
C94' H94D 0.9900 . ?
C95 C99 1.35(3) . ?
C95 C96 1.43(2) . ?
C95 H95A 0.9900 . ?
C95 H95B 0.9900 . ?
C96 O6 1.34(2) . ?
C96 H96A 0.9900 . ?
C96 H96B 0.9900 . ?
O6 C98 1.36(2) . ?
C98 C99 1.44(2) . ?
C98 H98A 0.9900 . ?
C98 H98B 0.9900 . ?
C99 H99A 0.9900 . ?
C99 H99B 0.9900 . ?
